data_7704260
loop_
_publ_author_name
'Mikhalyova, Elena A.'
'Zeller, Matthias'
'Jasinski, Jerry P.'
'Butcher, Raymond J.'
'Carrella, Luca M.'
'Sedykh, Alexander E.'
'Gavrilenko, Konstantin S.'
'Smola, Sergey S.'
'Frasso, Michael'
'Cazorla, Sebastian Calderon'
'Perera, Kuluni'
'Shi, Anni'
'Ranjbar, Habib G.'
'Smith, Casey'
'Deac, Alexandru'
'Liu, Youlin'
'McGee, Sean M.'
'Dotsenko, Vladimir P.'
'Kumke, Michael U.'
'M\"uller-Buschbaum, Klaus'
'Rentschler, Eva'
'Addison, Anthony W.'
'Pavlishchuk, Vitaly V.'

_publ_section_title
;
 Combination of single-molecule magnet behaviour and luminescence
 properties in a new series of lanthanide complexes with
 tris(pyrazolyl)borate and oligo(\b-diketonate) ligands.
;
_journal_issue 23
_journal_name_full 'Dalton transactions (Cambridge, England : 2003)'
_journal_page_first 7774
_journal_page_last 7789
_journal_paper_doi 10.1039/d0dt00600a
_journal_volume 49
_journal_year 2020
_chemical_formula_moiety '2(C75 H81 B6 Dy3 N36 O6), 8(C7 H8), C7 H16'
_chemical_formula_sum 'C213 H242 B12 Dy6 N72 O12'
_chemical_formula_weight 5107.52
_space_group_crystal_system triclinic
_space_group_IT_number 2
_space_group_name_Hall '-P 1'
_space_group_name_H-M_alt 'P -1'
_atom_sites_solution_hydrogens geom
_atom_sites_solution_primary direct
_atom_sites_solution_secondary difmap
_audit_creation_method SHELXL-2016/6
_audit_update_record
;
2020-01-23 deposited with the CCDC.	2020-04-30 downloaded from the CCDC.
;
_cell_angle_alpha 108.6234(18)
_cell_angle_beta 108.881(2)
_cell_angle_gamma 95.255(2)
_cell_formula_units_Z 1
_cell_length_a 15.2024(7)
_cell_length_b 20.4812(9)
_cell_length_c 21.8182(10)
_cell_measurement_reflns_used 9982
_cell_measurement_temperature 100(2)
_cell_measurement_theta_max 79.6133
_cell_measurement_theta_min 4.0044
_cell_volume 5945.6(5)
_computing_cell_refinement 'SAINT V8.37A (Bruker, 2016)'
_computing_data_collection 'Apex3 v2016.9-0 (Bruker, 2016)'
_computing_data_reduction 'SAINT V8.37A (Bruker, 2016)'
_computing_structure_refinement 'SHELXL-2016/6 (Sheldrick, 2016)'
_computing_structure_solution 'SHELXS-97 (Sheldrick, 2008)'
_diffrn_ambient_temperature 100(2)
_diffrn_measured_fraction_theta_full 0.979
_diffrn_measured_fraction_theta_max 0.921
_diffrn_measurement_device_type 'Bruker AXS D8 Quest CMOS diffractometer'
_diffrn_measurement_method 'omega and phi scans'
_diffrn_radiation_type CuK\a
_diffrn_radiation_wavelength 1.54178
_diffrn_reflns_av_R_equivalents 0.0562
_diffrn_reflns_av_unetI/netI 0.0645
_diffrn_reflns_Laue_measured_fraction_full 0.979
_diffrn_reflns_Laue_measured_fraction_max 0.921
_diffrn_reflns_limit_h_max 19
_diffrn_reflns_limit_h_min -19
_diffrn_reflns_limit_k_max 26
_diffrn_reflns_limit_k_min -25
_diffrn_reflns_limit_l_max 27
_diffrn_reflns_limit_l_min -27
_diffrn_reflns_number 63332
_diffrn_reflns_point_group_measured_fraction_full 0.979
_diffrn_reflns_point_group_measured_fraction_max 0.921
_diffrn_reflns_theta_full 67.679
_diffrn_reflns_theta_max 80.112
_diffrn_reflns_theta_min 4.004
_diffrn_source 'I-mu-S microsource X-ray tube'
_exptl_absorpt_coefficient_mu 10.463
_exptl_absorpt_correction_T_max 0.7543
_exptl_absorpt_correction_T_min 0.4216
_exptl_absorpt_correction_type multi-scan
_exptl_absorpt_process_details 'Apex3 v2016.9-0 (Bruker, 2016)'
_exptl_crystal_colour colourless
_exptl_crystal_density_diffrn 1.426
_exptl_crystal_description plate
_exptl_crystal_F_000 2576
_exptl_crystal_size_max 0.323
_exptl_crystal_size_mid 0.261
_exptl_crystal_size_min 0.050
_refine_diff_density_max 1.272
_refine_diff_density_min -1.111
_refine_diff_density_rms 0.100
_refine_ls_extinction_method none
_refine_ls_goodness_of_fit_ref 1.032
_refine_ls_hydrogen_treatment constr
_refine_ls_matrix_type full
_refine_ls_number_parameters 1658
_refine_ls_number_reflns 23945
_refine_ls_number_restraints 1029
_refine_ls_restrained_S_all 1.027
_refine_ls_R_factor_all 0.0562
_refine_ls_R_factor_gt 0.0442
_refine_ls_shift/su_max 0.003
_refine_ls_shift/su_mean 0.000
_refine_ls_structure_factor_coef Fsqd
_refine_ls_weighting_details 'w=1/[\s^2^(Fo^2^)+(0.0475P)^2^+9.7157P] where P=(Fo^2^+2Fc^2^)/3'
_refine_ls_weighting_scheme calc
_refine_ls_wR_factor_gt 0.1075
_refine_ls_wR_factor_ref 0.1152
_reflns_Friedel_coverage 0.000
_reflns_number_gt 20040
_reflns_number_total 23945
_reflns_threshold_expression 'I > 2\s(I)'
_cod_data_source_file d0dt00600a4.cif
_cod_data_source_block LM200616e_3_0m
_cod_depositor_comments 'Adding full bibliography for 7704247--7704266.cif.'
_cod_database_code 7704260
_shelx_shelxl_version_number 2016/6
_shelx_space_group_comment
;
The symmetry employed for this shelxl refinement is uniquely defined
by the following loop, which should always be used as a source of
symmetry information in preference to the above space-group names.
They are only intended as comments.
;

loop_
_space_group_symop_operation_xyz
'x, y, z'
'-x, -y, -z'

loop_
_atom_site_label
_atom_site_type_symbol
_atom_site_fract_x
_atom_site_fract_y
_atom_site_fract_z
_atom_site_U_iso_or_equiv
_atom_site_adp_type
_atom_site_occupancy
_atom_site_site_symmetry_order
_atom_site_calc_flag
_atom_site_refinement_flags_posn
_atom_site_refinement_flags_adp
_atom_site_refinement_flags_occupancy
_atom_site_disorder_assembly
_atom_site_disorder_group
C1 C 0.3545(4) 0.9188(2) 0.2110(2) 0.0369(11) Uani 1 1 d . . . . .
H1 H 0.398914 0.954013 0.210286 0.044 Uiso 1 1 calc R U . . .
C2 C 0.3031(4) 0.9385(2) 0.2538(3) 0.0365(11) Uani 1 1 d . . . . .
C3 C 0.2387(4) 0.8864(2) 0.2544(3) 0.0369(11) Uani 1 1 d . . . . .
H3 H 0.203187 0.899521 0.283353 0.044 Uiso 1 1 calc R U . . .
C4 C 0.2245(4) 0.8153(2) 0.2138(3) 0.0346(10) Uani 1 1 d . . . . .
C5 C 0.2774(4) 0.7976(2) 0.1713(3) 0.0367(11) Uani 1 1 d . . . . .
H5 H 0.268707 0.749513 0.143173 0.044 Uiso 1 1 calc R U . . .
C6 C 0.3423(4) 0.8485(2) 0.1692(3) 0.0354(11) Uani 1 1 d . . . . .
C7 C 0.3975(3) 0.8293(2) 0.1226(2) 0.0289(9) Uani 1 1 d . . . . .
C8 C 0.4911(3) 0.8202(2) 0.1510(2) 0.0292(9) Uani 1 1 d . . . . .
C9 C 0.5316(4) 0.8245(3) 0.2253(3) 0.0517(14) Uani 1 1 d . . . . .
H9A H 0.491421 0.788825 0.231431 0.078 Uiso 1 1 calc R U . . .
H9B H 0.533359 0.871582 0.256696 0.078 Uiso 1 1 calc R U . . .
H9C H 0.596272 0.816093 0.236003 0.078 Uiso 1 1 calc R U . . .
C10 C 0.3549(3) 0.8218(2) 0.0525(2) 0.0280(9) Uani 1 1 d . . . . .
C11 C 0.2541(3) 0.8310(3) 0.0243(3) 0.0488(14) Uani 1 1 d . . . . .
H11A H 0.232027 0.816248 -0.026481 0.073 Uiso 1 1 calc R U . . .
H11B H 0.252249 0.880733 0.044784 0.073 Uiso 1 1 calc R U . . .
H11C H 0.212533 0.801999 0.036441 0.073 Uiso 1 1 calc R U . . .
C12 C 0.5001(3) 0.9667(2) 0.0775(2) 0.0304(9) Uani 1 1 d . . . . .
H12 H 0.439130 0.948487 0.075607 0.037 Uiso 1 1 calc R U . . .
C13 C 0.5418(4) 1.0383(2) 0.1028(2) 0.0387(11) Uani 1 1 d . . . . .
H13 H 0.516263 1.077170 0.121420 0.046 Uiso 1 1 calc R U . . .
C14 C 0.6274(4) 1.0403(2) 0.0951(2) 0.0364(11) Uani 1 1 d . . . . .
H14 H 0.672950 1.081839 0.107380 0.044 Uiso 1 1 calc R U . . .
C16 C 0.7076(4) 0.9149(2) -0.0808(2) 0.0350(10) Uani 1 1 d . . . . .
H16 H 0.755471 0.953101 -0.073207 0.042 Uiso 1 1 calc R U . . .
C17 C 0.6547(4) 0.8621(2) -0.1443(2) 0.0352(10) Uani 1 1 d . . . . .
H17 H 0.657758 0.856171 -0.188538 0.042 Uiso 1 1 calc R U . . .
C18 C 0.5954(3) 0.8195(2) -0.1283(2) 0.0258(8) Uani 1 1 d . . . . .
H18 H 0.550209 0.777754 -0.161560 0.031 Uiso 1 1 calc R U . . .
C19 C 0.8525(3) 0.9185(3) 0.1378(3) 0.0424(12) Uani 1 1 d . . . . .
H19 H 0.903226 0.956127 0.148438 0.051 Uiso 1 1 calc R U . . .
C20 C 0.8576(3) 0.8696(3) 0.1683(3) 0.0421(11) Uani 1 1 d . . . . .
H20 H 0.911141 0.866182 0.203768 0.050 Uiso 1 1 calc R U . . .
C21 C 0.7680(3) 0.8261(2) 0.1365(2) 0.0314(9) Uani 1 1 d . . . . .
H21 H 0.749624 0.786660 0.147056 0.038 Uiso 1 1 calc R U . . .
C22 C 0.4428(3) 0.6502(2) 0.0446(2) 0.0245(8) Uani 1 1 d . . . . .
H22 H 0.440997 0.681245 0.086868 0.029 Uiso 1 1 calc R U . . .
C23 C 0.4146(3) 0.5770(2) 0.0196(2) 0.0293(9) Uani 1 1 d . . . . .
H23 H 0.391524 0.549106 0.040812 0.035 Uiso 1 1 calc R U . . .
C24 C 0.4274(3) 0.5545(2) -0.0420(2) 0.0281(9) Uani 1 1 d . . . . .
H24 H 0.413903 0.506648 -0.072406 0.034 Uiso 1 1 calc R U . . .
C25 C 0.3493(3) 0.6347(2) -0.2093(2) 0.0308(9) Uani 1 1 d . . . . .
H25 H 0.330104 0.588283 -0.243717 0.037 Uiso 1 1 calc R U . . .
C26 C 0.3047(3) 0.6890(2) -0.2138(2) 0.0295(9) Uani 1 1 d . . . . .
H26 H 0.249724 0.688369 -0.250673 0.035 Uiso 1 1 calc R U . . .
C27 C 0.3583(3) 0.7455(2) -0.1517(2) 0.0257(8) Uani 1 1 d . . . . .
H27 H 0.344990 0.791299 -0.139183 0.031 Uiso 1 1 calc R U . . .
C28 C 0.6589(3) 0.6138(2) -0.1105(2) 0.0290(9) Uani 1 1 d . . . . .
H28 H 0.648520 0.567544 -0.143408 0.035 Uiso 1 1 calc R U . . .
C29 C 0.7446(3) 0.6613(2) -0.0743(2) 0.0284(9) Uani 1 1 d . . . . .
H29 H 0.804493 0.654940 -0.077183 0.034 Uiso 1 1 calc R U . . .
C30 C 0.7251(3) 0.7204(2) -0.0329(2) 0.0248(8) Uani 1 1 d . . . . .
H30 H 0.771195 0.762598 -0.001998 0.030 Uiso 1 1 calc R U . . .
C32 C 0.1541(3) 0.7598(2) 0.2146(2) 0.0299(9) Uani 1 1 d . . . . .
C33 C 0.1823(3) 0.7333(2) 0.2679(2) 0.0290(9) Uani 1 1 d . . . . .
C34 C 0.2796(3) 0.7620(3) 0.3255(3) 0.0436(12) Uani 1 1 d . . . . .
H34A H 0.323277 0.783876 0.309497 0.065 Uiso 1 1 calc R U . . .
H34B H 0.303516 0.723434 0.338146 0.065 Uiso 1 1 calc R U . . .
H34C H 0.275017 0.797440 0.366361 0.065 Uiso 1 1 calc R U . . .
C35 C 0.0618(3) 0.7381(2) 0.1631(2) 0.0292(9) Uani 1 1 d . . . . .
C36 C 0.0341(4) 0.7723(3) 0.1099(3) 0.0430(12) Uani 1 1 d . . . . .
H36A H 0.060315 0.752901 0.074009 0.065 Uiso 1 1 calc R U . . .
H36B H 0.059547 0.823387 0.132839 0.065 Uiso 1 1 calc R U . . .
H36C H -0.035454 0.762890 0.088129 0.065 Uiso 1 1 calc R U . . .
C37 C 0.0896(3) 0.5833(2) 0.0801(2) 0.0242(8) Uani 1 1 d . . . . .
H37 H 0.083098 0.627977 0.077008 0.029 Uiso 1 1 calc R U . . .
C38 C 0.1301(3) 0.5356(2) 0.0421(2) 0.0276(9) Uani 1 1 d . . . . .
H38 H 0.156079 0.540870 0.009318 0.033 Uiso 1 1 calc R U . . .
C39 C 0.1240(3) 0.4798(2) 0.0628(2) 0.0279(9) Uani 1 1 d . . . . .
H39 H 0.145414 0.437887 0.046251 0.034 Uiso 1 1 calc R U . . .
C40 C 0.1451(3) 0.5591(3) 0.3269(2) 0.0315(9) Uani 1 1 d . . . . .
H40 H 0.151883 0.601780 0.363678 0.038 Uiso 1 1 calc R U . . .
C41 C 0.1899(3) 0.5045(3) 0.3355(2) 0.0352(10) Uani 1 1 d . . . . .
H41 H 0.230817 0.502080 0.377696 0.042 Uiso 1 1 calc R U . . .
C42 C 0.1615(3) 0.4548(3) 0.2692(2) 0.0330(10) Uani 1 1 d . . . . .
H42 H 0.180477 0.411007 0.257205 0.040 Uiso 1 1 calc R U . . .
C43 C -0.1169(3) 0.3664(2) 0.0939(2) 0.0321(9) Uani 1 1 d . . . . .
H43 H -0.102086 0.321483 0.077869 0.039 Uiso 1 1 calc R U . . .
C44 C -0.2058(3) 0.3782(2) 0.0902(3) 0.0350(10) Uani 1 1 d . . . . .
H44 H -0.263889 0.344258 0.071337 0.042 Uiso 1 1 calc R U . . .
C45 C -0.1907(3) 0.4519(2) 0.1206(2) 0.0261(8) Uani 1 1 d . . . . .
H45 H -0.239288 0.476653 0.126008 0.031 Uiso 1 1 calc R U . . .
C47 C -0.2272(3) 0.6072(2) 0.0844(2) 0.0231(8) Uani 1 1 d . . . . .
H47 H -0.201804 0.592680 0.048944 0.028 Uiso 1 1 calc R U . . .
C48 C -0.3164(3) 0.6215(2) 0.0733(2) 0.0263(8) Uani 1 1 d . . . . .
H48 H -0.362918 0.619232 0.030816 0.032 Uiso 1 1 calc R U . . .
C49 C -0.3228(3) 0.6397(2) 0.1378(2) 0.0265(8) Uani 1 1 d . . . . .
H49 H -0.376223 0.652870 0.148156 0.032 Uiso 1 1 calc R U . . .
C50 C -0.1275(4) 0.7905(2) 0.3375(2) 0.0350(10) Uani 1 1 d . . . . .
H50 H -0.178276 0.805380 0.350716 0.042 Uiso 1 1 calc R U . . .
C51 C -0.0413(4) 0.8328(2) 0.3552(3) 0.0407(11) Uani 1 1 d . . . . .
H51 H -0.019906 0.881793 0.382729 0.049 Uiso 1 1 calc R U . . .
C52 C 0.0086(3) 0.7875(2) 0.3237(2) 0.0336(10) Uani 1 1 d . . . . .
H52 H 0.071626 0.801528 0.326701 0.040 Uiso 1 1 calc R U . . .
C53 C -0.2142(3) 0.5640(2) 0.3179(2) 0.0298(9) Uani 1 1 d . . . . .
H53 H -0.268695 0.571455 0.329244 0.036 Uiso 1 1 calc R U . . .
C54 C -0.1617(3) 0.5157(2) 0.3304(2) 0.0323(10) Uani 1 1 d . . . . .
H54 H -0.171530 0.483424 0.351902 0.039 Uiso 1 1 calc R U . . .
C55 C -0.0905(3) 0.5244(2) 0.3046(2) 0.0291(9) Uani 1 1 d . . . . .
H55 H -0.042716 0.497449 0.305357 0.035 Uiso 1 1 calc R U . . .
C57 C 0.3143(4) 1.0146(2) 0.2960(2) 0.0330(10) Uani 1 1 d . . . . .
C58 C 0.2599(4) 1.0547(2) 0.2632(2) 0.0348(10) Uani 1 1 d . . . . .
C59 C 0.3778(4) 1.0442(2) 0.3659(2) 0.0330(10) Uani 1 1 d . . . . .
C60 C 0.1879(4) 1.0196(3) 0.1891(2) 0.0471(13) Uani 1 1 d . . . . .
H60A H 0.159419 1.055404 0.173597 0.071 Uiso 1 1 calc R U . . .
H60B H 0.137981 0.984523 0.187415 0.071 Uiso 1 1 calc R U . . .
H60C H 0.219851 0.996357 0.158404 0.071 Uiso 1 1 calc R U . . .
C61 C 0.4335(5) 0.9986(3) 0.3987(3) 0.0510(14) Uani 1 1 d . . . . .
H61A H 0.389830 0.955674 0.390590 0.077 Uiso 1 1 calc R U . . .
H61B H 0.466016 1.024764 0.449023 0.077 Uiso 1 1 calc R U . . .
H61C H 0.480681 0.985646 0.377918 0.077 Uiso 1 1 calc R U . . .
C62 C 0.1382(4) 1.0970(3) 0.3716(3) 0.0514(14) Uani 1 1 d . . . . .
H62 H 0.136850 1.063612 0.329249 0.062 Uiso 1 1 calc R U . . .
C63 C 0.0738(5) 1.0890(4) 0.4029(3) 0.0667(19) Uani 1 1 d . . . . .
H63 H 0.021801 1.050380 0.386942 0.080 Uiso 1 1 calc R U . . .
C64 C 0.1010(4) 1.1485(3) 0.4616(3) 0.0492(13) Uani 1 1 d . . . . .
H64 H 0.070980 1.159054 0.494541 0.059 Uiso 1 1 calc R U . . .
C65 C 0.3853(3) 1.2592(2) 0.6231(2) 0.0320(9) Uani 1 1 d . . . . .
H65 H 0.361949 1.274458 0.659562 0.038 Uiso 1 1 calc R U . . .
C66 C 0.4715(3) 1.2414(3) 0.6301(2) 0.0368(10) Uani 1 1 d . . . . .
H66 H 0.519461 1.242310 0.671250 0.044 Uiso 1 1 calc R U . . .
C67 C 0.4731(3) 1.2217(2) 0.5633(2) 0.0297(9) Uani 1 1 d . . . . .
H67 H 0.524048 1.205529 0.551170 0.036 Uiso 1 1 calc R U . . .
C68 C 0.2136(4) 1.3785(3) 0.5067(2) 0.0405(12) Uani 1 1 d . . . . .
H68 H 0.187313 1.395305 0.541332 0.049 Uiso 1 1 calc R U . . .
C69 C 0.2306(5) 1.4135(3) 0.4666(3) 0.0502(14) Uani 1 1 d . . . . .
H69 H 0.218834 1.458392 0.467109 0.060 Uiso 1 1 calc R U . . .
C70 C 0.2690(4) 1.3683(3) 0.4246(3) 0.0424(12) Uani 1 1 d . . . . .
H70 H 0.288555 1.378139 0.390648 0.051 Uiso 1 1 calc R U . . .
C72 C 0.5084(3) 1.3684(2) 0.5195(2) 0.0319(9) Uani 1 1 d . . . . .
H72 H 0.497015 1.360306 0.557114 0.038 Uiso 1 1 calc R U . . .
C73 C 0.5586(4) 1.4311(2) 0.5247(2) 0.0360(10) Uani 1 1 d . . . . .
H73 H 0.586871 1.473096 0.564929 0.043 Uiso 1 1 calc R U . . .
C74 C 0.5588(4) 1.4196(2) 0.4598(2) 0.0350(10) Uani 1 1 d . . . . .
H74 H 0.588230 1.452743 0.446406 0.042 Uiso 1 1 calc R U . . .
C75 C 0.5831(4) 1.2217(3) 0.2996(2) 0.0363(10) Uani 1 1 d . . . . .
H75 H 0.619008 1.247907 0.283419 0.044 Uiso 1 1 calc R U . . .
C76 C 0.5877(4) 1.1550(3) 0.2983(3) 0.0400(11) Uani 1 1 d . . . . .
H76 H 0.626402 1.125687 0.281553 0.048 Uiso 1 1 calc R U . . .
C77 C 0.5230(4) 1.1398(2) 0.3270(2) 0.0363(10) Uani 1 1 d . . . . .
H77 H 0.510150 1.096522 0.333141 0.044 Uiso 1 1 calc R U . . .
C78 C 0.2465(4) 1.2920(3) 0.2148(2) 0.0418(12) Uani 1 1 d . . . . .
H78 H 0.198804 1.295711 0.175991 0.050 Uiso 1 1 calc R U . . .
C79 C 0.3415(4) 1.3209(2) 0.2412(2) 0.0373(11) Uani 1 1 d . . . . .
H79 H 0.372739 1.348944 0.223875 0.045 Uiso 1 1 calc R U . . .
C80 C 0.2341(4) 1.2560(2) 0.2564(2) 0.0336(10) Uani 1 1 d . . . . .
H80 H 0.174612 1.230500 0.250601 0.040 Uiso 1 1 calc R U . . .
C82 C 0.3570(4) 0.6137(3) 0.1981(3) 0.0451(12) Uani 1 1 d D . . . .
H82 H 0.318123 0.634950 0.169801 0.054 Uiso 1 1 calc R U . . .
C83 C 0.3227(4) 0.5861(3) 0.2382(3) 0.0462(13) Uani 1 1 d D . . . .
H83 H 0.260263 0.588334 0.237492 0.055 Uiso 1 1 calc R U . . .
C84 C 0.3787(3) 0.5557(2) 0.2788(3) 0.0361(10) Uani 1 1 d D . . . .
H84 H 0.354787 0.537142 0.306473 0.043 Uiso 1 1 calc R U . . .
C85 C 0.4705(3) 0.5512(2) 0.2805(2) 0.0277(9) Uani 1 1 d D . . . .
C86 C 0.5038(3) 0.5796(2) 0.2401(2) 0.0283(9) Uani 1 1 d D . . . .
H86 H 0.566267 0.577681 0.240650 0.034 Uiso 1 1 calc R U . . .
C87 C 0.4473(4) 0.6102(3) 0.1993(2) 0.0378(10) Uani 1 1 d D . . . .
H87 H 0.470780 0.629149 0.171693 0.045 Uiso 1 1 calc R U . . .
C88 C 0.5327(4) 0.5173(3) 0.3250(3) 0.0414(11) Uani 1 1 d D . . . .
H88A H 0.493552 0.489058 0.339284 0.062 Uiso 1 1 calc R U . . .
H88B H 0.581224 0.554081 0.366421 0.062 Uiso 1 1 calc R U . . .
H88C H 0.563908 0.486777 0.298043 0.062 Uiso 1 1 calc R U . . .
C89 C 0.2464(13) 0.9747(8) 0.4742(9) 0.140(4) Uani 0.681(7) 1 d D U P A 1
H89 H 0.234896 0.962493 0.426043 0.168 Uiso 0.681(7) 1 calc R U P A 1
C90 C 0.2826(11) 1.0475(7) 0.5230(7) 0.117(3) Uani 0.681(7) 1 d D U P A 1
H90 H 0.309751 1.083761 0.511914 0.140 Uiso 0.681(7) 1 calc R U P A 1
C91 C 0.2747(12) 1.0596(8) 0.5856(8) 0.138(4) Uani 0.681(7) 1 d D U P A 1
H91 H 0.282574 1.107533 0.613926 0.166 Uiso 0.681(7) 1 calc R U P A 1
C92 C 0.2558(15) 1.0079(8) 0.6134(8) 0.135(4) Uani 0.681(7) 1 d D U P A 1
C93 C 0.2104(15) 0.9411(8) 0.5605(9) 0.147(4) Uani 0.681(7) 1 d D U P A 1
H93 H 0.168367 0.908041 0.565960 0.176 Uiso 0.681(7) 1 calc R U P A 1
C94 C 0.2299(16) 0.9257(9) 0.5001(9) 0.151(4) Uani 0.681(7) 1 d D U P A 1
H94 H 0.231542 0.878386 0.476013 0.181 Uiso 0.681(7) 1 calc R U P A 1
C95 C 0.2330(16) 1.0250(10) 0.6790(9) 0.149(6) Uani 0.681(7) 1 d D U P A 1
H95A H 0.198867 1.063500 0.682790 0.223 Uiso 0.681(7) 1 calc R U P A 1
H95B H 0.292351 1.039310 0.719891 0.223 Uiso 0.681(7) 1 calc R U P A 1
H95C H 0.193097 0.983057 0.676431 0.223 Uiso 0.681(7) 1 calc R U P A 1
C130 C 0.225(2) 0.9967(15) 0.5331(14) 0.138(4) Uani 0.319(7) 1 d D U P A 2
H130 H 0.209905 0.993597 0.486328 0.166 Uiso 0.319(7) 1 calc R U P A 2
C131 C 0.160(2) 1.0124(15) 0.5667(14) 0.141(4) Uani 0.319(7) 1 d D U P A 2
H131 H 0.100139 1.020198 0.542768 0.170 Uiso 0.319(7) 1 calc R U P A 2
C132 C 0.184(2) 1.0164(14) 0.6333(14) 0.140(5) Uani 0.319(7) 1 d D U P A 2
H132 H 0.142768 1.032625 0.656762 0.168 Uiso 0.319(7) 1 calc R U P A 2
C133 C 0.268(2) 0.9977(17) 0.6704(12) 0.140(5) Uani 0.319(7) 1 d D U P A 2
C134 C 0.333(2) 0.9942(18) 0.6388(15) 0.145(5) Uani 0.319(7) 1 d D U P A 2
H134 H 0.397676 0.997603 0.665651 0.174 Uiso 0.319(7) 1 calc R U P A 2
C135 C 0.309(2) 0.9861(17) 0.5705(15) 0.144(4) Uani 0.319(7) 1 d D U P A 2
H135 H 0.352499 0.972593 0.548449 0.173 Uiso 0.319(7) 1 calc R U P A 2
C136 C 0.296(2) 1.0118(11) 0.7469(11) 0.083(5) Uani 0.319(7) 1 d D U P A 2
H13E H 0.245753 0.984801 0.754116 0.124 Uiso 0.319(7) 1 calc R U P A 2
H13F H 0.303441 1.062283 0.772390 0.124 Uiso 0.319(7) 1 calc R U P A 2
H13G H 0.355772 0.997469 0.764086 0.124 Uiso 0.319(7) 1 calc R U P A 2
C96 C 0.0441(13) 0.6240(12) 0.5024(10) 0.120(4) Uani 0.479(10) 1 d D U P B 1
H96 H -0.011877 0.594112 0.496716 0.143 Uiso 0.479(10) 1 calc R U P B 1
C97 C 0.1341(14) 0.6097(11) 0.5326(10) 0.125(4) Uani 0.479(10) 1 d D U P B 1
H97 H 0.140647 0.573818 0.551540 0.150 Uiso 0.479(10) 1 calc R U P B 1
C98 C 0.2104(15) 0.6499(11) 0.5332(12) 0.115(4) Uani 0.479(10) 1 d D U P B 1
H98 H 0.270788 0.638069 0.547608 0.138 Uiso 0.479(10) 1 calc R U P B 1
C99 C 0.2032(12) 0.7093(11) 0.5129(11) 0.110(3) Uani 0.479(10) 1 d D U P B 1
C100 C 0.1136(13) 0.7155(14) 0.4760(13) 0.114(4) Uani 0.479(10) 1 d D U P B 1
H100 H 0.105590 0.743280 0.447927 0.137 Uiso 0.479(10) 1 calc R U P B 1
C101 C 0.0363(14) 0.6804(12) 0.4810(13) 0.122(4) Uani 0.479(10) 1 d D U P B 1
H101 H -0.022432 0.695075 0.469821 0.146 Uiso 0.479(10) 1 calc R U P B 1
C102 C 0.2898(11) 0.7426(12) 0.5050(9) 0.101(5) Uani 0.479(10) 1 d D U P B 1
H10D H 0.299532 0.709888 0.464941 0.151 Uiso 0.479(10) 1 calc R U P B 1
H10E H 0.345982 0.752872 0.547370 0.151 Uiso 0.479(10) 1 calc R U P B 1
H10F H 0.280109 0.786479 0.497473 0.151 Uiso 0.479(10) 1 calc R U P B 1
C103 C 0.2039(12) 0.7424(10) 0.4893(9) 0.107(4) Uani 0.521(10) 1 d D U P B 2
H103 H 0.236190 0.783996 0.488564 0.128 Uiso 0.521(10) 1 calc R U P B 2
C104 C 0.1045(13) 0.7248(11) 0.4625(10) 0.111(4) Uani 0.521(10) 1 d D U P B 2
H104 H 0.069559 0.753570 0.441939 0.134 Uiso 0.521(10) 1 calc R U P B 2
C105 C 0.0570(14) 0.6674(10) 0.4655(10) 0.112(4) Uani 0.521(10) 1 d D U P B 2
H105 H -0.010605 0.655697 0.447209 0.135 Uiso 0.521(10) 1 calc R U P B 2
C106 C 0.1102(12) 0.6246(10) 0.4966(10) 0.112(3) Uani 0.521(10) 1 d D U P B 2
C107 C 0.2082(13) 0.6424(12) 0.5209(12) 0.109(3) Uani 0.521(10) 1 d D U P B 2
H107 H 0.244332 0.613994 0.541229 0.131 Uiso 0.521(10) 1 calc R U P B 2
C108 C 0.2546(13) 0.7000(10) 0.5164(10) 0.112(4) Uani 0.521(10) 1 d D U P B 2
H108 H 0.322108 0.710463 0.532231 0.134 Uiso 0.521(10) 1 calc R U P B 2
C109 C 0.0601(16) 0.5622(11) 0.5047(13) 0.135(6) Uani 0.521(10) 1 d D U P B 2
H10A H 0.001717 0.538252 0.463455 0.202 Uiso 0.521(10) 1 calc R U P B 2
H10B H 0.043996 0.578840 0.546287 0.202 Uiso 0.521(10) 1 calc R U P B 2
H10C H 0.102242 0.529175 0.509663 0.202 Uiso 0.521(10) 1 calc R U P B 2
C110 C 0.0044(16) 1.3420(11) 0.3152(10) 0.142(5) Uani 0.557(9) 1 d D U P C 1
H110 H 0.025582 1.391531 0.339992 0.170 Uiso 0.557(9) 1 calc R U P C 1
C111 C -0.0443(15) 1.3130(11) 0.2434(10) 0.140(4) Uani 0.557(9) 1 d D U P C 1
H111 H -0.057887 1.344342 0.219200 0.168 Uiso 0.557(9) 1 calc R U P C 1
C112 C -0.0733(16) 1.2436(11) 0.2064(10) 0.149(4) Uani 0.557(9) 1 d D U P C 1
H112 H -0.102835 1.225950 0.156944 0.179 Uiso 0.557(9) 1 calc R U P C 1
C113 C -0.0584(18) 1.1968(10) 0.2433(10) 0.157(4) Uani 0.557(9) 1 d D U P C 1
C114 C 0.0026(18) 1.2265(11) 0.3117(10) 0.153(5) Uani 0.557(9) 1 d D U P C 1
H114 H 0.033278 1.197252 0.333989 0.184 Uiso 0.557(9) 1 calc R U P C 1
C115 C 0.0199(18) 1.2956(11) 0.3476(10) 0.153(5) Uani 0.557(9) 1 d D U P C 1
H115 H 0.043562 1.312540 0.397087 0.184 Uiso 0.557(9) 1 calc R U P C 1
C116 C -0.072(2) 1.1194(10) 0.2130(13) 0.167(8) Uani 0.557(9) 1 d D U P C 1
H11D H -0.115759 1.101596 0.164270 0.250 Uiso 0.557(9) 1 calc R U P C 1
H11E H -0.009992 1.107244 0.215203 0.250 Uiso 0.557(9) 1 calc R U P C 1
H11F H -0.097550 1.097872 0.239423 0.250 Uiso 0.557(9) 1 calc R U P C 1
C117 C -0.129(2) 1.1351(13) 0.2496(13) 0.166(6) Uani 0.443(9) 1 d D U P C 2
H117 H -0.143505 1.086500 0.242526 0.200 Uiso 0.443(9) 1 calc R U P C 2
C118 C -0.1265(18) 1.1583(13) 0.1953(12) 0.162(5) Uani 0.443(9) 1 d D U P C 2
H118 H -0.148424 1.124333 0.149100 0.194 Uiso 0.443(9) 1 calc R U P C 2
C119 C -0.0953(19) 1.2252(13) 0.2059(11) 0.150(5) Uani 0.443(9) 1 d D U P C 2
H119 H -0.108346 1.240407 0.167658 0.180 Uiso 0.443(9) 1 calc R U P C 2
C120 C -0.0415(19) 1.2748(12) 0.2760(11) 0.148(4) Uani 0.443(9) 1 d D U P C 2
C121 C -0.065(2) 1.2544(13) 0.3246(12) 0.159(5) Uani 0.443(9) 1 d D U P C 2
H121 H -0.049294 1.289450 0.369538 0.191 Uiso 0.443(9) 1 calc R U P C 2
C122 C -0.108(2) 1.1876(14) 0.3125(13) 0.165(5) Uani 0.443(9) 1 d D U P C 2
H122 H -0.123148 1.177745 0.348003 0.199 Uiso 0.443(9) 1 calc R U P C 2
C123 C -0.030(2) 1.3517(12) 0.2851(15) 0.142(7) Uani 0.443(9) 1 d D U P C 2
H12A H 0.026569 1.366735 0.276786 0.213 Uiso 0.443(9) 1 calc R U P C 2
H12B H -0.023183 1.380111 0.332767 0.213 Uiso 0.443(9) 1 calc R U P C 2
H12C H -0.086507 1.358287 0.251842 0.213 Uiso 0.443(9) 1 calc R U P C 2
C142 C 0.0342(14) 1.1338(9) 0.0153(10) 0.098(5) Uani 0.5 1 d D U P D -6
H14A H -0.004576 1.124458 -0.034032 0.118 Uiso 0.5 1 calc R U P D -6
H14B H 0.101917 1.140652 0.020474 0.118 Uiso 0.5 1 calc R U P D -6
C140 C 0.0142(12) 1.0058(8) -0.0191(8) 0.079(4) Uani 0.5 1 d D U P D -6
H14C H 0.078682 1.011249 -0.020714 0.095 Uiso 0.5 1 calc R U P D -6
H14D H -0.031253 1.000106 -0.065733 0.095 Uiso 0.5 1 calc R U P D -6
C139 C -0.0061(19) 0.9398(7) -0.0081(10) 0.073(4) Uani 0.5 1 d D U P D -6
H13A H 0.043078 0.943107 0.036231 0.087 Uiso 0.5 1 calc R U P D -6
H13B H -0.068181 0.935880 -0.002430 0.087 Uiso 0.5 1 calc R U P D -6
C141 C 0.010(2) 1.0717(9) 0.0307(13) 0.090(5) Uani 0.5 1 d D U P D -6
H14E H 0.054880 1.078086 0.077828 0.108 Uiso 0.5 1 calc R U P D -6
H14F H -0.054717 1.068038 0.031462 0.108 Uiso 0.5 1 calc R U P D -6
C138 C -0.0094(12) 0.8746(9) -0.0633(9) 0.081(4) Uani 0.5 1 d D U P D -6
H13C H 0.055110 0.873640 -0.064355 0.097 Uiso 0.5 1 calc R U P D -6
H13D H -0.052185 0.873069 -0.109105 0.097 Uiso 0.5 1 calc R U P D -6
C137 C -0.045(2) 0.8114(15) -0.0497(18) 0.137(10) Uani 0.5 1 d D U P D -6
H13H H -0.033289 0.768900 -0.079701 0.205 Uiso 0.5 1 calc R U P D -6
H13I H -0.113593 0.806082 -0.059798 0.205 Uiso 0.5 1 calc R U P D -6
H13K H -0.011543 0.818287 -0.000678 0.205 Uiso 0.5 1 calc R U P D -6
C143 C 0.0191(13) 1.2017(10) 0.0604(12) 0.070(5) Uani 0.5 1 d D U P D -6
H14G H -0.010874 1.227405 0.031185 0.106 Uiso 0.5 1 calc R U P D -6
H14H H 0.080614 1.230917 0.095458 0.106 Uiso 0.5 1 calc R U P D -6
H14I H -0.022343 1.190828 0.083748 0.106 Uiso 0.5 1 calc R U P D -6
B1 B 0.2371(4) 1.2599(3) 0.5219(2) 0.0279(10) Uani 1 1 d . . . . .
H1B H 0.207531 1.274482 0.557574 0.033 Uiso 1 1 calc R U . . .
B2 B 0.4901(4) 1.3157(3) 0.3395(3) 0.0320(11) Uani 1 1 d . . . . .
H2 H 0.527599 1.345668 0.324311 0.038 Uiso 1 1 calc R U . . .
B3 B 0.7186(4) 0.9483(2) 0.0467(3) 0.0295(10) Uani 1 1 d . . . . .
H3B H 0.767660 0.990336 0.057038 0.035 Uiso 1 1 calc R U . . .
B4 B 0.4848(4) 0.6122(2) -0.1160(2) 0.0269(10) Uani 1 1 d . . . . .
H4 H 0.468982 0.563080 -0.151014 0.032 Uiso 1 1 calc R U . . .
B5 B 0.0547(3) 0.4436(2) 0.1440(2) 0.0253(9) Uani 1 1 d . . . . .
H5B H 0.074520 0.398072 0.127032 0.030 Uiso 1 1 calc R U . . .
B6 B -0.2105(3) 0.6588(2) 0.2630(2) 0.0251(9) Uani 1 1 d . . . . .
H6B H -0.265307 0.670469 0.276950 0.030 Uiso 1 1 calc R U . . .
N1 N 0.5578(2) 0.92676(17) 0.05595(17) 0.0236(7) Uani 1 1 d . . . . .
N2 N 0.6369(3) 0.97306(17) 0.06685(18) 0.0275(7) Uani 1 1 d . . . . .
N3 N 0.6099(2) 0.84427(16) -0.06083(17) 0.0213(6) Uani 1 1 d . . . . .
N4 N 0.6807(3) 0.90389(17) -0.03114(18) 0.0265(7) Uani 1 1 d . . . . .
N5 N 0.7110(2) 0.84657(17) 0.08940(17) 0.0247(7) Uani 1 1 d . . . . .
N6 N 0.7640(3) 0.90468(18) 0.09004(19) 0.0289(8) Uani 1 1 d . . . . .
N7 N 0.4730(2) 0.67110(17) 0.00116(17) 0.0219(7) Uani 1 1 d . . . . .
N8 N 0.4621(2) 0.61046(16) -0.05309(17) 0.0220(7) Uani 1 1 d . . . . .
N9 N 0.6330(2) 0.71042(16) -0.04189(16) 0.0208(6) Uani 1 1 d . . . . .
N10 N 0.5919(3) 0.64370(16) -0.09132(17) 0.0233(7) Uani 1 1 d . . . . .
N11 N 0.4304(2) 0.72661(16) -0.11234(16) 0.0228(7) Uani 1 1 d . . . . .
N12 N 0.4244(2) 0.65720(16) -0.14889(16) 0.0230(7) Uani 1 1 d . . . . .
N13 N 0.0610(2) 0.55790(16) 0.12134(16) 0.0209(6) Uani 1 1 d . . . . .
N14 N 0.0828(2) 0.49332(17) 0.11032(17) 0.0222(7) Uani 1 1 d . . . . .
N15 N 0.0916(2) 0.54333(18) 0.26011(17) 0.0250(7) Uani 1 1 d . . . . .
N16 N 0.1029(2) 0.47811(17) 0.22430(17) 0.0240(7) Uani 1 1 d . . . . .
N17 N -0.0997(2) 0.48263(17) 0.14091(17) 0.0222(7) Uani 1 1 d . . . . .
N18 N -0.0541(2) 0.42936(17) 0.12413(17) 0.0246(7) Uani 1 1 d . . . . .
N19 N -0.0979(2) 0.57528(17) 0.27868(17) 0.0252(7) Uani 1 1 d . . . . .
N20 N -0.1760(2) 0.59946(17) 0.28682(17) 0.0234(7) Uani 1 1 d . . . . .
N21 N -0.0446(2) 0.72224(17) 0.28904(18) 0.0258(7) Uani 1 1 d . . . . .
N22 N -0.1287(2) 0.72446(17) 0.29844(17) 0.0260(7) Uani 1 1 d . . . . .
N23 N -0.1808(2) 0.61607(16) 0.15057(16) 0.0209(6) Uani 1 1 d . . . . .
N24 N -0.2421(2) 0.63605(16) 0.18352(17) 0.0210(6) Uani 1 1 d . . . . .
N25 N 0.2020(3) 1.1577(2) 0.40882(19) 0.0347(8) Uani 1 1 d . . . . .
N26 N 0.1776(3) 1.1892(2) 0.46466(19) 0.0331(8) Uani 1 1 d . . . . .
N27 N 0.2748(3) 1.30963(19) 0.43813(18) 0.0311(8) Uani 1 1 d . . . . .
N28 N 0.2400(3) 1.31650(19) 0.48961(18) 0.0291(8) Uani 1 1 d . . . . .
N29 N 0.3940(3) 1.22850(17) 0.51851(17) 0.0246(7) Uani 1 1 d . . . . .
N30 N 0.3391(2) 1.25185(17) 0.55693(16) 0.0233(7) Uani 1 1 d . . . . .
N31 N 0.4811(3) 1.19343(18) 0.34496(18) 0.0298(8) Uani 1 1 d . . . . .
N32 N 0.5196(3) 1.24409(18) 0.32744(18) 0.0290(8) Uani 1 1 d . . . . .
N33 N 0.4779(3) 1.32069(18) 0.45430(18) 0.0283(8) Uani 1 1 d . . . . .
N34 N 0.5100(3) 1.35301(18) 0.41742(18) 0.0288(8) Uani 1 1 d . . . . .
N35 N 0.3166(3) 1.26216(18) 0.30551(18) 0.0298(8) Uani 1 1 d . . . . .
N37 N 0.3835(3) 1.30264(18) 0.29621(18) 0.0312(8) Uani 1 1 d . . . . .
O1 O 0.3957(2) 0.80886(15) 0.00901(14) 0.0264(6) Uani 1 1 d . . . . .
O2 O 0.5457(2) 0.80607(15) 0.11743(14) 0.0261(6) Uani 1 1 d . . . . .
O3 O -0.0025(2) 0.68930(14) 0.15652(15) 0.0252(6) Uani 1 1 d . . . . .
O4 O 0.1291(2) 0.68541(14) 0.27386(15) 0.0278(6) Uani 1 1 d . . . . .
O5 O 0.3950(2) 1.10843(14) 0.40507(14) 0.0317(7) Uani 1 1 d . . . . .
O6 O 0.2634(2) 1.11991(14) 0.29158(15) 0.0336(7) Uani 1 1 d . . . . .
Dy1 Dy 0.54186(2) 0.79420(2) 0.00950(2) 0.01718(6) Uani 1 1 d . . . . .
Dy2 Dy -0.01446(2) 0.61126(2) 0.20860(2) 0.01825(6) Uani 1 1 d . . . . .
Dy3 Dy 0.35065(2) 1.20836(2) 0.39468(2) 0.02337(7) Uani 1 1 d . . . . .

loop_
_atom_site_aniso_label
_atom_site_aniso_U_11
_atom_site_aniso_U_22
_atom_site_aniso_U_33
_atom_site_aniso_U_23
_atom_site_aniso_U_13
_atom_site_aniso_U_12
C1 0.053(3) 0.020(2) 0.041(3) 0.0026(18) 0.033(2) -0.0020(19)
C2 0.058(3) 0.018(2) 0.041(3) 0.0038(18) 0.036(2) 0.0065(19)
C3 0.057(3) 0.020(2) 0.048(3) 0.0082(19) 0.041(2) 0.010(2)
C4 0.046(3) 0.021(2) 0.050(3) 0.0109(19) 0.037(2) 0.0074(19)
C5 0.050(3) 0.0160(19) 0.046(3) -0.0018(18) 0.036(2) 0.0031(18)
C6 0.048(3) 0.023(2) 0.042(3) 0.0033(18) 0.034(2) 0.0052(19)
C7 0.037(2) 0.0208(19) 0.029(2) -0.0011(16) 0.0242(19) 0.0013(17)
C8 0.037(2) 0.026(2) 0.026(2) 0.0054(17) 0.0179(18) 0.0016(18)
C9 0.064(4) 0.071(4) 0.024(2) 0.015(2) 0.026(2) 0.010(3)
C10 0.027(2) 0.0236(19) 0.029(2) -0.0012(16) 0.0163(17) 0.0035(16)
C11 0.028(2) 0.053(3) 0.056(3) 0.000(3) 0.021(2) 0.014(2)
C12 0.044(3) 0.031(2) 0.024(2) 0.0132(17) 0.0164(19) 0.022(2)
C13 0.066(3) 0.024(2) 0.035(2) 0.0097(19) 0.026(2) 0.027(2)
C14 0.058(3) 0.0157(19) 0.037(2) 0.0063(17) 0.021(2) 0.0125(19)
C16 0.047(3) 0.031(2) 0.041(3) 0.017(2) 0.030(2) 0.009(2)
C17 0.053(3) 0.035(2) 0.034(2) 0.018(2) 0.031(2) 0.018(2)
C18 0.038(2) 0.0252(19) 0.023(2) 0.0109(16) 0.0190(18) 0.0151(17)
C19 0.028(2) 0.046(3) 0.042(3) 0.012(2) 0.006(2) 0.000(2)
C20 0.028(2) 0.056(3) 0.034(3) 0.015(2) 0.003(2) 0.009(2)
C21 0.038(2) 0.030(2) 0.031(2) 0.0135(18) 0.0159(19) 0.0155(19)
C22 0.029(2) 0.027(2) 0.026(2) 0.0145(16) 0.0148(17) 0.0130(17)
C23 0.031(2) 0.027(2) 0.034(2) 0.0200(18) 0.0087(18) 0.0040(17)
C24 0.032(2) 0.0165(18) 0.035(2) 0.0094(16) 0.0109(18) 0.0078(16)
C25 0.037(2) 0.031(2) 0.019(2) 0.0047(17) 0.0078(17) 0.0052(18)
C26 0.028(2) 0.037(2) 0.0178(19) 0.0097(17) 0.0017(16) 0.0079(18)
C27 0.031(2) 0.026(2) 0.026(2) 0.0140(17) 0.0134(17) 0.0107(17)
C28 0.050(3) 0.028(2) 0.025(2) 0.0147(17) 0.025(2) 0.029(2)
C29 0.039(2) 0.032(2) 0.035(2) 0.0211(19) 0.026(2) 0.0234(19)
C30 0.028(2) 0.027(2) 0.030(2) 0.0165(17) 0.0166(17) 0.0150(17)
C32 0.040(2) 0.0190(19) 0.041(2) 0.0082(17) 0.030(2) 0.0098(17)
C33 0.028(2) 0.0218(19) 0.039(2) 0.0064(17) 0.0205(19) 0.0065(16)
C34 0.031(2) 0.038(3) 0.055(3) 0.010(2) 0.017(2) 0.000(2)
C35 0.042(2) 0.025(2) 0.040(2) 0.0174(18) 0.031(2) 0.0209(19)
C36 0.061(3) 0.037(3) 0.058(3) 0.032(2) 0.039(3) 0.024(2)
C37 0.028(2) 0.027(2) 0.0225(19) 0.0124(16) 0.0131(16) 0.0083(17)
C38 0.031(2) 0.035(2) 0.023(2) 0.0113(17) 0.0169(17) 0.0107(18)
C39 0.035(2) 0.032(2) 0.025(2) 0.0103(17) 0.0191(18) 0.0183(18)
C40 0.032(2) 0.043(2) 0.026(2) 0.0178(19) 0.0134(18) 0.0085(19)
C41 0.031(2) 0.052(3) 0.035(2) 0.030(2) 0.0120(19) 0.015(2)
C42 0.034(2) 0.043(3) 0.040(3) 0.031(2) 0.018(2) 0.020(2)
C43 0.039(2) 0.0200(19) 0.034(2) 0.0060(17) 0.014(2) 0.0077(18)
C44 0.032(2) 0.026(2) 0.040(3) 0.0097(19) 0.009(2) -0.0007(18)
C45 0.028(2) 0.025(2) 0.028(2) 0.0098(16) 0.0138(17) 0.0070(16)
C47 0.031(2) 0.0211(18) 0.025(2) 0.0111(15) 0.0161(17) 0.0109(16)
C48 0.030(2) 0.0235(19) 0.029(2) 0.0145(17) 0.0091(17) 0.0084(17)
C49 0.0227(19) 0.0239(19) 0.036(2) 0.0111(17) 0.0129(17) 0.0103(16)
C50 0.044(3) 0.028(2) 0.038(2) 0.0054(19) 0.028(2) 0.013(2)
C51 0.053(3) 0.024(2) 0.042(3) 0.0002(19) 0.026(2) 0.005(2)
C52 0.040(2) 0.024(2) 0.036(2) 0.0026(18) 0.022(2) 0.0037(18)
C53 0.030(2) 0.040(2) 0.022(2) 0.0105(18) 0.0161(17) 0.0002(18)
C54 0.034(2) 0.041(2) 0.028(2) 0.0208(19) 0.0124(18) -0.0007(19)
C55 0.034(2) 0.031(2) 0.026(2) 0.0150(17) 0.0120(18) 0.0052(18)
C57 0.057(3) 0.0172(19) 0.034(2) 0.0053(17) 0.033(2) 0.0065(19)
C58 0.057(3) 0.023(2) 0.029(2) 0.0055(17) 0.026(2) 0.004(2)
C59 0.056(3) 0.023(2) 0.033(2) 0.0113(18) 0.031(2) 0.013(2)
C60 0.073(4) 0.034(2) 0.020(2) -0.0010(19) 0.015(2) -0.005(2)
C61 0.087(4) 0.031(3) 0.053(3) 0.022(2) 0.038(3) 0.030(3)
C62 0.051(3) 0.044(3) 0.040(3) -0.001(2) 0.016(2) -0.008(2)
C63 0.048(3) 0.073(4) 0.057(4) 0.004(3) 0.021(3) -0.022(3)
C64 0.042(3) 0.060(3) 0.041(3) 0.012(3) 0.020(2) -0.001(3)
C65 0.041(2) 0.041(2) 0.021(2) 0.0112(18) 0.0178(18) 0.014(2)
C66 0.038(2) 0.055(3) 0.022(2) 0.017(2) 0.0113(19) 0.020(2)
C67 0.036(2) 0.036(2) 0.024(2) 0.0114(18) 0.0172(18) 0.0144(19)
C68 0.067(3) 0.043(3) 0.032(2) 0.019(2) 0.032(2) 0.036(3)
C69 0.092(4) 0.040(3) 0.042(3) 0.021(2) 0.041(3) 0.044(3)
C70 0.080(4) 0.035(2) 0.034(2) 0.020(2) 0.037(3) 0.030(3)
C72 0.045(3) 0.025(2) 0.021(2) 0.0041(16) 0.0126(19) 0.0043(19)
C73 0.044(3) 0.026(2) 0.030(2) 0.0029(18) 0.013(2) 0.0039(19)
C74 0.045(3) 0.023(2) 0.041(3) 0.0122(19) 0.019(2) 0.0072(19)
C75 0.047(3) 0.042(3) 0.029(2) 0.013(2) 0.023(2) 0.016(2)
C76 0.048(3) 0.041(3) 0.040(3) 0.010(2) 0.029(2) 0.022(2)
C77 0.048(3) 0.028(2) 0.038(3) 0.0096(19) 0.022(2) 0.019(2)
C78 0.067(4) 0.042(3) 0.027(2) 0.019(2) 0.020(2) 0.030(3)
C79 0.069(3) 0.032(2) 0.028(2) 0.0184(19) 0.027(2) 0.028(2)
C80 0.051(3) 0.028(2) 0.025(2) 0.0115(17) 0.014(2) 0.018(2)
C82 0.042(3) 0.045(3) 0.039(3) 0.015(2) 0.003(2) 0.016(2)
C83 0.030(2) 0.042(3) 0.053(3) 0.001(2) 0.015(2) 0.006(2)
C84 0.036(2) 0.031(2) 0.043(3) 0.008(2) 0.025(2) 0.0034(19)
C85 0.040(2) 0.0184(18) 0.023(2) 0.0010(15) 0.0171(18) 0.0050(17)
C86 0.031(2) 0.029(2) 0.025(2) 0.0068(17) 0.0142(17) 0.0046(17)
C87 0.044(3) 0.041(3) 0.030(2) 0.016(2) 0.015(2) 0.008(2)
C88 0.056(3) 0.040(3) 0.042(3) 0.022(2) 0.027(2) 0.020(2)
C89 0.181(8) 0.113(6) 0.152(8) 0.054(6) 0.090(7) 0.032(6)
C90 0.171(8) 0.092(6) 0.135(7) 0.064(5) 0.092(7) 0.035(6)
C91 0.182(8) 0.102(6) 0.146(7) 0.045(6) 0.081(7) 0.033(6)
C92 0.176(8) 0.110(5) 0.141(7) 0.042(5) 0.090(6) 0.032(6)
C93 0.185(8) 0.118(6) 0.148(7) 0.038(6) 0.090(7) 0.028(6)
C94 0.190(8) 0.121(6) 0.151(8) 0.041(6) 0.087(7) 0.023(6)
C95 0.164(11) 0.130(9) 0.147(10) 0.012(9) 0.091(9) 0.031(9)
C130 0.181(8) 0.110(6) 0.145(7) 0.047(6) 0.088(7) 0.032(6)
C131 0.181(8) 0.115(6) 0.145(8) 0.043(6) 0.086(7) 0.034(7)
C132 0.177(9) 0.115(7) 0.142(9) 0.040(8) 0.085(8) 0.035(8)
C133 0.177(9) 0.111(7) 0.144(8) 0.034(7) 0.085(8) 0.038(7)
C134 0.183(9) 0.116(7) 0.147(8) 0.039(7) 0.086(8) 0.031(7)
C135 0.183(8) 0.114(6) 0.149(7) 0.043(6) 0.087(7) 0.029(6)
C136 0.144(13) 0.061(9) 0.094(11) 0.044(8) 0.081(10) 0.063(9)
C96 0.105(6) 0.143(7) 0.099(6) 0.047(6) 0.025(6) 0.016(6)
C97 0.109(6) 0.148(7) 0.099(6) 0.043(6) 0.021(6) 0.016(6)
C98 0.105(6) 0.144(7) 0.085(6) 0.042(5) 0.024(5) 0.016(6)
C99 0.097(5) 0.141(6) 0.082(5) 0.041(5) 0.025(5) 0.016(5)
C100 0.097(6) 0.142(7) 0.088(6) 0.033(5) 0.028(5) 0.016(5)
C101 0.104(6) 0.148(7) 0.097(6) 0.039(5) 0.028(6) 0.010(6)
C102 0.080(9) 0.156(11) 0.053(7) 0.030(8) 0.020(7) 0.009(9)
C103 0.092(6) 0.142(7) 0.079(6) 0.034(5) 0.032(5) 0.017(6)
C104 0.100(6) 0.140(7) 0.083(6) 0.039(5) 0.026(5) 0.017(5)
C105 0.100(6) 0.144(7) 0.088(6) 0.036(5) 0.039(5) 0.014(6)
C106 0.105(5) 0.144(6) 0.084(5) 0.045(5) 0.031(5) 0.017(5)
C107 0.103(6) 0.142(7) 0.078(6) 0.043(5) 0.028(5) 0.018(5)
C108 0.099(6) 0.142(7) 0.079(6) 0.034(5) 0.023(6) 0.018(6)
C109 0.129(11) 0.147(11) 0.116(10) 0.054(9) 0.027(9) 0.017(10)
C110 0.143(9) 0.153(9) 0.100(8) 0.051(7) 0.015(7) -0.008(7)
C111 0.139(8) 0.155(9) 0.097(7) 0.040(6) 0.024(7) -0.003(7)
C112 0.145(8) 0.158(8) 0.102(7) 0.027(6) 0.020(6) 0.008(7)
C113 0.148(8) 0.161(8) 0.109(7) 0.025(6) 0.012(6) 0.007(7)
C114 0.143(8) 0.162(9) 0.106(7) 0.031(6) 0.010(7) 0.008(7)
C115 0.149(8) 0.157(9) 0.110(7) 0.041(7) 0.011(7) 0.002(7)
C116 0.148(12) 0.158(12) 0.132(11) 0.016(11) 0.014(11) 0.026(11)
C117 0.153(9) 0.164(9) 0.119(8) 0.021(8) 0.010(8) 0.008(8)
C118 0.148(9) 0.163(9) 0.113(7) 0.022(7) 0.008(7) 0.007(7)
C119 0.143(8) 0.159(9) 0.103(7) 0.026(6) 0.017(7) 0.009(7)
C120 0.143(7) 0.155(8) 0.103(7) 0.034(6) 0.016(6) 0.004(7)
C121 0.151(8) 0.162(9) 0.111(7) 0.030(7) 0.009(7) 0.007(7)
C122 0.152(9) 0.167(9) 0.116(8) 0.026(7) 0.007(7) 0.009(8)
C123 0.127(12) 0.159(12) 0.102(12) 0.040(10) 0.019(11) -0.030(11)
C142 0.084(8) 0.103(9) 0.104(10) 0.057(8) 0.011(8) 0.029(8)
C140 0.063(6) 0.088(7) 0.084(9) 0.052(7) 0.004(6) 0.018(6)
C139 0.052(6) 0.092(8) 0.077(9) 0.046(7) 0.013(7) 0.009(7)
C141 0.065(7) 0.097(8) 0.099(10) 0.048(8) 0.008(8) 0.024(7)
C138 0.068(7) 0.088(8) 0.084(9) 0.042(7) 0.013(7) 0.018(7)
C137 0.119(18) 0.125(17) 0.118(16) 0.033(14) 0.002(15) 0.001(15)
C143 0.041(7) 0.087(10) 0.102(12) 0.062(9) 0.022(7) 0.026(7)
B1 0.036(3) 0.035(3) 0.020(2) 0.0102(19) 0.017(2) 0.015(2)
B2 0.046(3) 0.027(2) 0.034(3) 0.014(2) 0.024(2) 0.012(2)
B3 0.035(3) 0.021(2) 0.035(3) 0.0100(19) 0.018(2) 0.0021(19)
B4 0.042(3) 0.018(2) 0.024(2) 0.0069(17) 0.015(2) 0.0134(19)
B5 0.032(2) 0.024(2) 0.029(2) 0.0137(19) 0.016(2) 0.0143(19)
B6 0.028(2) 0.027(2) 0.025(2) 0.0068(18) 0.0178(19) 0.0083(19)
N1 0.0323(18) 0.0230(16) 0.0198(16) 0.0077(13) 0.0130(14) 0.0140(14)
N2 0.039(2) 0.0172(16) 0.0257(17) 0.0060(13) 0.0130(15) 0.0080(14)
N3 0.0295(17) 0.0181(15) 0.0246(16) 0.0105(13) 0.0160(14) 0.0128(13)
N4 0.0338(18) 0.0199(16) 0.0315(18) 0.0100(14) 0.0185(15) 0.0072(14)
N5 0.0283(17) 0.0230(16) 0.0253(17) 0.0098(14) 0.0112(14) 0.0098(14)
N6 0.0269(17) 0.0273(18) 0.0292(18) 0.0067(15) 0.0104(15) 0.0044(14)
N7 0.0262(16) 0.0218(16) 0.0235(16) 0.0098(13) 0.0131(14) 0.0124(13)
N8 0.0277(17) 0.0153(15) 0.0253(17) 0.0084(13) 0.0108(14) 0.0088(13)
N9 0.0318(17) 0.0166(15) 0.0211(16) 0.0089(12) 0.0148(14) 0.0121(13)
N10 0.0360(18) 0.0182(15) 0.0225(16) 0.0084(13) 0.0163(14) 0.0143(14)
N11 0.0341(18) 0.0164(15) 0.0207(16) 0.0062(12) 0.0138(14) 0.0084(13)
N12 0.0308(17) 0.0197(15) 0.0175(15) 0.0045(12) 0.0092(13) 0.0091(13)
N13 0.0259(16) 0.0218(15) 0.0205(16) 0.0081(13) 0.0132(13) 0.0127(13)
N14 0.0254(16) 0.0243(16) 0.0226(16) 0.0093(13) 0.0138(14) 0.0122(13)
N15 0.0254(17) 0.0307(17) 0.0231(17) 0.0124(14) 0.0106(14) 0.0112(14)
N16 0.0272(17) 0.0257(16) 0.0264(17) 0.0136(14) 0.0133(14) 0.0138(14)
N17 0.0273(17) 0.0212(15) 0.0218(16) 0.0068(13) 0.0135(14) 0.0104(13)
N18 0.0293(17) 0.0218(16) 0.0260(17) 0.0083(13) 0.0141(14) 0.0089(14)
N19 0.0299(18) 0.0251(17) 0.0237(17) 0.0087(14) 0.0132(14) 0.0086(14)
N20 0.0281(17) 0.0269(17) 0.0199(16) 0.0079(13) 0.0154(14) 0.0066(14)
N21 0.0279(17) 0.0219(16) 0.0281(18) 0.0047(14) 0.0160(15) 0.0050(14)
N22 0.0314(18) 0.0236(16) 0.0246(17) 0.0027(13) 0.0180(15) 0.0089(14)
N23 0.0257(16) 0.0220(15) 0.0184(15) 0.0065(12) 0.0121(13) 0.0103(13)
N24 0.0256(16) 0.0199(15) 0.0246(16) 0.0082(13) 0.0171(14) 0.0092(13)
N25 0.040(2) 0.034(2) 0.0257(18) 0.0052(15) 0.0127(16) 0.0050(17)
N26 0.034(2) 0.039(2) 0.0268(19) 0.0098(16) 0.0148(16) 0.0074(16)
N27 0.050(2) 0.0307(18) 0.0243(18) 0.0134(15) 0.0229(17) 0.0157(17)
N28 0.040(2) 0.0335(19) 0.0203(17) 0.0105(14) 0.0164(15) 0.0180(16)
N29 0.0343(18) 0.0255(17) 0.0229(17) 0.0118(14) 0.0175(15) 0.0123(14)
N30 0.0313(18) 0.0261(16) 0.0176(15) 0.0094(13) 0.0133(14) 0.0098(14)
N31 0.045(2) 0.0234(17) 0.0255(18) 0.0080(14) 0.0186(16) 0.0118(16)
N32 0.045(2) 0.0267(17) 0.0250(17) 0.0110(14) 0.0217(16) 0.0149(16)
N33 0.042(2) 0.0239(17) 0.0233(17) 0.0065(14) 0.0191(16) 0.0079(15)
N34 0.041(2) 0.0227(17) 0.0286(18) 0.0109(14) 0.0192(16) 0.0081(15)
N35 0.046(2) 0.0248(17) 0.0235(18) 0.0089(14) 0.0175(16) 0.0150(16)
N37 0.056(2) 0.0235(17) 0.0243(18) 0.0107(14) 0.0244(17) 0.0162(17)
O1 0.0264(14) 0.0296(14) 0.0236(14) 0.0045(11) 0.0137(12) 0.0120(12)
O2 0.0318(15) 0.0291(14) 0.0175(13) 0.0061(11) 0.0118(12) 0.0065(12)
O3 0.0309(15) 0.0236(13) 0.0346(15) 0.0191(12) 0.0192(13) 0.0135(12)
O4 0.0255(14) 0.0250(14) 0.0351(16) 0.0113(12) 0.0137(12) 0.0058(12)
O5 0.061(2) 0.0193(13) 0.0223(14) 0.0095(11) 0.0213(14) 0.0173(13)
O6 0.056(2) 0.0197(14) 0.0204(14) 0.0041(11) 0.0126(14) 0.0075(13)
Dy1 0.02321(11) 0.01601(10) 0.01617(11) 0.00563(8) 0.01120(8) 0.00904(8)
Dy2 0.02124(11) 0.01890(11) 0.01956(11) 0.00801(8) 0.01199(9) 0.00790(8)
Dy3 0.04026(14) 0.01715(11) 0.01614(11) 0.00558(8) 0.01442(10) 0.00999(9)

loop_
_atom_type_symbol
_atom_type_description
_atom_type_scat_dispersion_real
_atom_type_scat_dispersion_imag
_atom_type_scat_source
C C 0.0181 0.0091 'International Tables Vol C Tables 4.2.6.8 and 6.1.1.4'
H H 0.0000 0.0000 'International Tables Vol C Tables 4.2.6.8 and 6.1.1.4'
B B 0.0090 0.0039 'International Tables Vol C Tables 4.2.6.8 and 6.1.1.4'
N N 0.0311 0.0180 'International Tables Vol C Tables 4.2.6.8 and 6.1.1.4'
O O 0.0492 0.0322 'International Tables Vol C Tables 4.2.6.8 and 6.1.1.4'
Dy Dy -9.8046 9.8477 'International Tables Vol C Tables 4.2.6.8 and 6.1.1.4'

loop_
_geom_angle_atom_site_label_1
_geom_angle_atom_site_label_2
_geom_angle_atom_site_label_3
_geom_angle
_geom_angle_site_symmetry_1
_geom_angle_site_symmetry_3
_geom_angle_publ_flag
C2 C1 C6 121.5(4) . . ?
C2 C1 H1 119.3 . . ?
C6 C1 H1 119.3 . . ?
C3 C2 C1 118.5(4) . . ?
C3 C2 C57 120.8(4) . . ?
C1 C2 C57 120.6(4) . . ?
C2 C3 C4 122.1(4) . . ?
C2 C3 H3 119.0 . . ?
C4 C3 H3 119.0 . . ?
C3 C4 C5 117.7(4) . . ?
C3 C4 C32 121.4(4) . . ?
C5 C4 C32 121.0(4) . . ?
C6 C5 C4 121.8(4) . . ?
C6 C5 H5 119.1 . . ?
C4 C5 H5 119.1 . . ?
C5 C6 C1 118.4(4) . . ?
C5 C6 C7 121.5(4) . . ?
C1 C6 C7 120.0(4) . . ?
C10 C7 C8 122.3(4) . . ?
C10 C7 C6 118.9(4) . . ?
C8 C7 C6 118.8(4) . . ?
O2 C8 C7 124.5(4) . . ?
O2 C8 C9 115.2(4) . . ?
C7 C8 C9 120.3(4) . . ?
C8 C9 H9A 109.5 . . ?
C8 C9 H9B 109.5 . . ?
H9A C9 H9B 109.5 . . ?
C8 C9 H9C 109.5 . . ?
H9A C9 H9C 109.5 . . ?
H9B C9 H9C 109.5 . . ?
O1 C10 C7 124.7(4) . . ?
O1 C10 C11 114.9(4) . . ?
C7 C10 C11 120.3(4) . . ?
C10 C11 H11A 109.5 . . ?
C10 C11 H11B 109.5 . . ?
H11A C11 H11B 109.5 . . ?
C10 C11 H11C 109.5 . . ?
H11A C11 H11C 109.5 . . ?
H11B C11 H11C 109.5 . . ?
N1 C12 C13 110.9(4) . . ?
N1 C12 H12 124.6 . . ?
C13 C12 H12 124.6 . . ?
C14 C13 C12 104.9(4) . . ?
C14 C13 H13 127.6 . . ?
C12 C13 H13 127.6 . . ?
N2 C14 C13 108.9(4) . . ?
N2 C14 H14 125.6 . . ?
C13 C14 H14 125.6 . . ?
N4 C16 C17 109.2(4) . . ?
N4 C16 H16 125.4 . . ?
C17 C16 H16 125.4 . . ?
C16 C17 C18 103.6(4) . . ?
C16 C17 H17 128.2 . . ?
C18 C17 H17 128.2 . . ?
N3 C18 C17 111.8(4) . . ?
N3 C18 H18 124.1 . . ?
C17 C18 H18 124.1 . . ?
N6 C19 C20 108.8(4) . . ?
N6 C19 H19 125.6 . . ?
C20 C19 H19 125.6 . . ?
C19 C20 C21 104.9(4) . . ?
C19 C20 H20 127.5 . . ?
C21 C20 H20 127.5 . . ?
N5 C21 C20 111.1(4) . . ?
N5 C21 H21 124.5 . . ?
C20 C21 H21 124.5 . . ?
N7 C22 C23 111.1(4) . . ?
N7 C22 H22 124.4 . . ?
C23 C22 H22 124.4 . . ?
C24 C23 C22 104.5(4) . . ?
C24 C23 H23 127.7 . . ?
C22 C23 H23 127.7 . . ?
N8 C24 C23 109.3(3) . . ?
N8 C24 H24 125.4 . . ?
C23 C24 H24 125.4 . . ?
N12 C25 C26 109.3(4) . . ?
N12 C25 H25 125.4 . . ?
C26 C25 H25 125.4 . . ?
C25 C26 C27 104.2(4) . . ?
C25 C26 H26 127.9 . . ?
C27 C26 H26 127.9 . . ?
N11 C27 C26 111.0(4) . . ?
N11 C27 H27 124.5 . . ?
C26 C27 H27 124.5 . . ?
N10 C28 C29 108.4(4) . . ?
N10 C28 H28 125.8 . . ?
C29 C28 H28 125.8 . . ?
C28 C29 C30 105.2(4) . . ?
C28 C29 H29 127.4 . . ?
C30 C29 H29 127.4 . . ?
N9 C30 C29 111.1(4) . . ?
N9 C30 H30 124.5 . . ?
C29 C30 H30 124.5 . . ?
C33 C32 C35 122.9(4) . . ?
C33 C32 C4 118.4(4) . . ?
C35 C32 C4 118.7(4) . . ?
O4 C33 C32 124.3(4) . . ?
O4 C33 C34 114.4(4) . . ?
C32 C33 C34 121.3(4) . . ?
C33 C34 H34A 109.5 . . ?
C33 C34 H34B 109.5 . . ?
H34A C34 H34B 109.5 . . ?
C33 C34 H34C 109.5 . . ?
H34A C34 H34C 109.5 . . ?
H34B C34 H34C 109.5 . . ?
O3 C35 C32 124.5(4) . . ?
O3 C35 C36 115.4(4) . . ?
C32 C35 C36 120.1(4) . . ?
C35 C36 H36A 109.5 . . ?
C35 C36 H36B 109.5 . . ?
H36A C36 H36B 109.5 . . ?
C35 C36 H36C 109.5 . . ?
H36A C36 H36C 109.5 . . ?
H36B C36 H36C 109.5 . . ?
N13 C37 C38 111.0(4) . . ?
N13 C37 H37 124.5 . . ?
C38 C37 H37 124.5 . . ?
C39 C38 C37 104.1(3) . . ?
C39 C38 H38 127.9 . . ?
C37 C38 H38 127.9 . . ?
N14 C39 C38 109.4(3) . . ?
N14 C39 H39 125.3 . . ?
C38 C39 H39 125.3 . . ?
N15 C40 C41 110.9(4) . . ?
N15 C40 H40 124.6 . . ?
C41 C40 H40 124.6 . . ?
C42 C41 C40 104.6(4) . . ?
C42 C41 H41 127.7 . . ?
C40 C41 H41 127.7 . . ?
N16 C42 C41 109.0(4) . . ?
N16 C42 H42 125.5 . . ?
C41 C42 H42 125.5 . . ?
N18 C43 C44 108.7(4) . . ?
N18 C43 H43 125.6 . . ?
C44 C43 H43 125.6 . . ?
C43 C44 C45 104.0(4) . . ?
C43 C44 H44 128.0 . . ?
C45 C44 H44 128.0 . . ?
N17 C45 C44 111.3(4) . . ?
N17 C45 H45 124.4 . . ?
C44 C45 H45 124.4 . . ?
N23 C47 C48 111.9(4) . . ?
N23 C47 H47 124.0 . . ?
C48 C47 H47 124.0 . . ?
C47 C48 C49 104.0(4) . . ?
C47 C48 H48 128.0 . . ?
C49 C48 H48 128.0 . . ?
N24 C49 C48 109.1(4) . . ?
N24 C49 H49 125.4 . . ?
C48 C49 H49 125.4 . . ?
N22 C50 C51 108.9(4) . . ?
N22 C50 H50 125.6 . . ?
C51 C50 H50 125.6 . . ?
C50 C51 C52 104.4(4) . . ?
C50 C51 H51 127.8 . . ?
C52 C51 H51 127.8 . . ?
N21 C52 C51 110.7(4) . . ?
N21 C52 H52 124.7 . . ?
C51 C52 H52 124.7 . . ?
N20 C53 C54 108.9(4) . . ?
N20 C53 H53 125.6 . . ?
C54 C53 H53 125.6 . . ?
C53 C54 C55 104.4(4) . . ?
C53 C54 H54 127.8 . . ?
C55 C54 H54 127.8 . . ?
N19 C55 C54 111.4(4) . . ?
N19 C55 H55 124.3 . . ?
C54 C55 H55 124.3 . . ?
C59 C57 C58 122.1(4) . . ?
C59 C57 C2 120.1(4) . . ?
C58 C57 C2 117.8(4) . . ?
O6 C58 C57 125.1(4) . . ?
O6 C58 C60 114.7(4) . . ?
C57 C58 C60 120.2(4) . . ?
O5 C59 C57 124.9(4) . . ?
O5 C59 C61 115.3(4) . . ?
C57 C59 C61 119.8(4) . . ?
C58 C60 H60A 109.5 . . ?
C58 C60 H60B 109.5 . . ?
H60A C60 H60B 109.5 . . ?
C58 C60 H60C 109.5 . . ?
H60A C60 H60C 109.5 . . ?
H60B C60 H60C 109.5 . . ?
C59 C61 H61A 109.5 . . ?
C59 C61 H61B 109.5 . . ?
H61A C61 H61B 109.5 . . ?
C59 C61 H61C 109.5 . . ?
H61A C61 H61C 109.5 . . ?
H61B C61 H61C 109.5 . . ?
N25 C62 C63 110.8(5) . . ?
N25 C62 H62 124.6 . . ?
C63 C62 H62 124.6 . . ?
C64 C63 C62 105.3(5) . . ?
C64 C63 H63 127.3 . . ?
C62 C63 H63 127.3 . . ?
N26 C64 C63 108.0(5) . . ?
N26 C64 H64 126.0 . . ?
C63 C64 H64 126.0 . . ?
N30 C65 C66 109.4(4) . . ?
N30 C65 H65 125.3 . . ?
C66 C65 H65 125.3 . . ?
C65 C66 C67 104.4(4) . . ?
C65 C66 H66 127.8 . . ?
C67 C66 H66 127.8 . . ?
N29 C67 C66 111.2(4) . . ?
N29 C67 H67 124.4 . . ?
C66 C67 H67 124.4 . . ?
N28 C68 C69 109.1(4) . . ?
N28 C68 H68 125.4 . . ?
C69 C68 H68 125.4 . . ?
C68 C69 C70 104.2(4) . . ?
C68 C69 H69 127.9 . . ?
C70 C69 H69 127.9 . . ?
N27 C70 C69 111.2(4) . . ?
N27 C70 H70 124.4 . . ?
C69 C70 H70 124.4 . . ?
N33 C72 C73 110.8(4) . . ?
N33 C72 H72 124.6 . . ?
C73 C72 H72 124.6 . . ?
C74 C73 C72 105.3(4) . . ?
C74 C73 H73 127.4 . . ?
C72 C73 H73 127.4 . . ?
N34 C74 C73 108.6(4) . . ?
N34 C74 H74 125.7 . . ?
C73 C74 H74 125.7 . . ?
N32 C75 C76 108.8(4) . . ?
N32 C75 H75 125.6 . . ?
C76 C75 H75 125.6 . . ?
C75 C76 C77 104.2(4) . . ?
C75 C76 H76 127.9 . . ?
C77 C76 H76 127.9 . . ?
N31 C77 C76 111.7(4) . . ?
N31 C77 H77 124.2 . . ?
C76 C77 H77 124.2 . . ?
C79 C78 C80 105.5(4) . . ?
C79 C78 H78 127.2 . . ?
C80 C78 H78 127.2 . . ?
N37 C79 C78 108.0(4) . . ?
N37 C79 H79 126.0 . . ?
C78 C79 H79 126.0 . . ?
N35 C80 C78 110.5(5) . . ?
N35 C80 H80 124.7 . . ?
C78 C80 H80 124.7 . . ?
C87 C82 C83 119.8(5) . . ?
C87 C82 H82 120.1 . . ?
C83 C82 H82 120.1 . . ?
C84 C83 C82 119.9(5) . . ?
C84 C83 H83 120.0 . . ?
C82 C83 H83 120.0 . . ?
C83 C84 C85 121.2(4) . . ?
C83 C84 H84 119.4 . . ?
C85 C84 H84 119.4 . . ?
C86 C85 C84 118.0(4) . . ?
C86 C85 C88 120.4(4) . . ?
C84 C85 C88 121.7(4) . . ?
C87 C86 C85 120.7(4) . . ?
C87 C86 H86 119.7 . . ?
C85 C86 H86 119.7 . . ?
C86 C87 C82 120.4(4) . . ?
C86 C87 H87 119.8 . . ?
C82 C87 H87 119.8 . . ?
C85 C88 H88A 109.5 . . ?
C85 C88 H88B 109.5 . . ?
H88A C88 H88B 109.5 . . ?
C85 C88 H88C 109.5 . . ?
H88A C88 H88C 109.5 . . ?
H88B C88 H88C 109.5 . . ?
C94 C89 C90 117.2(14) . . ?
C94 C89 H89 121.4 . . ?
C90 C89 H89 121.4 . . ?
C91 C90 C89 114.7(12) . . ?
C91 C90 H90 122.6 . . ?
C89 C90 H90 122.6 . . ?
C90 C91 C92 126.8(13) . . ?
C90 C91 H91 116.6 . . ?
C92 C91 H91 116.6 . . ?
C93 C92 C91 111.8(13) . . ?
C93 C92 C95 116.8(14) . . ?
C91 C92 C95 123.2(13) . . ?
C94 C93 C92 117.1(14) . . ?
C94 C93 H93 121.5 . . ?
C92 C93 H93 121.5 . . ?
C89 C94 C93 122.8(15) . . ?
C89 C94 H94 118.6 . . ?
C93 C94 H94 118.6 . . ?
C92 C95 H95A 109.5 . . ?
C92 C95 H95B 109.5 . . ?
H95A C95 H95B 109.5 . . ?
C92 C95 H95C 109.5 . . ?
H95A C95 H95C 109.5 . . ?
H95B C95 H95C 109.5 . . ?
C135 C130 C131 116.8(19) . . ?
C135 C130 H130 121.6 . . ?
C131 C130 H130 121.6 . . ?
C132 C131 C130 120(2) . . ?
C132 C131 H131 120.2 . . ?
C130 C131 H131 120.2 . . ?
C131 C132 C133 123.7(19) . . ?
C131 C132 H132 118.2 . . ?
C133 C132 H132 118.1 . . ?
C134 C133 C132 111.9(17) . . ?
C134 C133 C136 123(2) . . ?
C132 C133 C136 120.5(19) . . ?
C135 C134 C133 123(2) . . ?
C135 C134 H134 118.6 . . ?
C133 C134 H134 118.6 . . ?
C130 C135 C134 122(2) . . ?
C130 C135 H135 118.9 . . ?
C134 C135 H135 118.9 . . ?
C133 C136 H13E 109.5 . . ?
C133 C136 H13F 109.5 . . ?
H13E C136 H13F 109.5 . . ?
C133 C136 H13G 109.5 . . ?
H13E C136 H13G 109.5 . . ?
H13F C136 H13G 109.5 . . ?
C101 C96 C97 121.2(17) . . ?
C101 C96 H96 119.4 . . ?
C97 C96 H96 119.4 . . ?
C98 C97 C96 116.6(17) . . ?
C98 C97 H97 121.7 . . ?
C96 C97 H97 121.7 . . ?
C97 C98 C99 122.2(17) . . ?
C97 C98 H98 118.9 . . ?
C99 C98 H98 118.9 . . ?
C100 C99 C98 117.9(15) . . ?
C100 C99 C102 120.3(15) . . ?
C98 C99 C102 116.7(16) . . ?
C101 C100 C99 118.4(16) . . ?
C101 C100 H100 120.8 . . ?
C99 C100 H100 120.8 . . ?
C100 C101 C96 119.9(18) . . ?
C100 C101 H101 120.0 . . ?
C96 C101 H101 120.0 . . ?
C99 C102 H10D 109.5 . . ?
C99 C102 H10E 109.5 . . ?
H10D C102 H10E 109.5 . . ?
C99 C102 H10F 109.5 . . ?
H10D C102 H10F 109.5 . . ?
H10E C102 H10F 109.5 . . ?
C108 C103 C104 119.9(16) . . ?
C108 C103 H103 120.0 . . ?
C104 C103 H103 120.0 . . ?
C105 C104 C103 121.0(16) . . ?
C105 C104 H104 119.5 . . ?
C103 C104 H104 119.5 . . ?
C104 C105 C106 119.0(15) . . ?
C104 C105 H105 120.5 . . ?
C106 C105 H105 120.5 . . ?
C107 C106 C105 118.5(14) . . ?
C107 C106 C109 120.8(15) . . ?
C105 C106 C109 120.7(15) . . ?
C108 C107 C106 121.5(16) . . ?
C108 C107 H107 119.2 . . ?
C106 C107 H107 119.2 . . ?
C103 C108 C107 120.0(17) . . ?
C103 C108 H108 120.0 . . ?
C107 C108 H108 120.0 . . ?
C106 C109 H10A 109.5 . . ?
C106 C109 H10B 109.5 . . ?
H10A C109 H10B 109.5 . . ?
C106 C109 H10C 109.5 . . ?
H10A C109 H10C 109.5 . . ?
H10B C109 H10C 109.5 . . ?
C115 C110 C111 116.0(16) . . ?
C115 C110 H110 122.0 . . ?
C111 C110 H110 122.0 . . ?
C112 C111 C110 123.8(17) . . ?
C112 C111 H111 118.1 . . ?
C110 C111 H111 118.1 . . ?
C111 C112 C113 118.0(16) . . ?
C111 C112 H112 121.0 . . ?
C113 C112 H112 121.0 . . ?
C114 C113 C112 115.7(15) . . ?
C114 C113 C116 113.7(16) . . ?
C112 C113 C116 126.9(18) . . ?
C115 C114 C113 121.3(17) . . ?
C115 C114 H114 119.3 . . ?
C113 C114 H114 119.3 . . ?
C114 C115 C110 121.5(17) . . ?
C114 C115 H115 119.3 . . ?
C110 C115 H115 119.3 . . ?
C113 C116 H11D 109.5 . . ?
C113 C116 H11E 109.5 . . ?
H11D C116 H11E 109.5 . . ?
C113 C116 H11F 109.5 . . ?
H11D C116 H11F 109.5 . . ?
H11E C116 H11F 109.5 . . ?
C122 C117 C118 115.0(18) . . ?
C122 C117 H117 122.5 . . ?
C118 C117 H117 122.5 . . ?
C119 C118 C117 123.2(18) . . ?
C119 C118 H118 118.4 . . ?
C117 C118 H118 118.4 . . ?
C118 C119 C120 119.6(17) . . ?
C118 C119 H119 120.2 . . ?
C120 C119 H119 120.2 . . ?
C121 C120 C119 111.4(16) . . ?
C121 C120 C123 118(2) . . ?
C119 C120 C123 115.5(18) . . ?
C122 C121 C120 124.6(18) . . ?
C122 C121 H121 117.7 . . ?
C120 C121 H121 117.7 . . ?
C117 C122 C121 119.9(19) . . ?
C117 C122 H122 120.1 . . ?
C121 C122 H122 120.1 . . ?
C120 C123 H12A 109.5 . . ?
C120 C123 H12B 109.5 . . ?
H12A C123 H12B 109.5 . . ?
C120 C123 H12C 109.5 . . ?
H12A C123 H12C 109.5 . . ?
H12B C123 H12C 109.5 . . ?
C141 C142 C143 115(2) . . ?
C141 C142 H14A 108.4 . . ?
C143 C142 H14A 108.4 . . ?
C141 C142 H14B 108.4 . . ?
C143 C142 H14B 108.4 . . ?
H14A C142 H14B 107.5 . . ?
C141 C140 C139 118.9(19) . . ?
C141 C140 H14C 107.6 . . ?
C139 C140 H14C 107.6 . . ?
C141 C140 H14D 107.6 . . ?
C139 C140 H14D 107.6 . . ?
H14C C140 H14D 107.0 . . ?
C138 C139 C140 116.2(18) . . ?
C138 C139 H13A 108.2 . . ?
C140 C139 H13A 108.2 . . ?
C138 C139 H13B 108.2 . . ?
C140 C139 H13B 108.2 . . ?
H13A C139 H13B 107.4 . . ?
C140 C141 C142 114(2) . . ?
C140 C141 H14E 108.8 . . ?
C142 C141 H14E 108.8 . . ?
C140 C141 H14F 108.8 . . ?
C142 C141 H14F 108.8 . . ?
H14E C141 H14F 107.7 . . ?
C139 C138 C137 110(2) . . ?
C139 C138 H13C 109.7 . . ?
C137 C138 H13C 109.7 . . ?
C139 C138 H13D 109.7 . . ?
C137 C138 H13D 109.7 . . ?
H13C C138 H13D 108.2 . . ?
C138 C137 H13H 109.5 . . ?
C138 C137 H13I 109.5 . . ?
H13H C137 H13I 109.5 . . ?
C138 C137 H13K 109.5 . . ?
H13H C137 H13K 109.5 . . ?
H13I C137 H13K 109.5 . . ?
C142 C143 H14G 109.5 . . ?
C142 C143 H14H 109.5 . . ?
H14G C143 H14H 109.5 . . ?
C142 C143 H14I 109.5 . . ?
H14G C143 H14I 109.5 . . ?
H14H C143 H14I 109.5 . . ?
N26 B1 N28 109.5(3) . . ?
N26 B1 N30 109.5(3) . . ?
N28 B1 N30 109.8(4) . . ?
N26 B1 H1B 109.4 . . ?
N28 B1 H1B 109.4 . . ?
N30 B1 H1B 109.4 . . ?
N37 B2 N34 110.3(4) . . ?
N37 B2 N32 108.7(4) . . ?
N34 B2 N32 109.4(4) . . ?
N37 B2 H2 109.5 . . ?
N34 B2 H2 109.5 . . ?
N32 B2 H2 109.5 . . ?
N2 B3 N4 109.3(4) . . ?
N2 B3 N6 109.2(4) . . ?
N4 B3 N6 110.7(3) . . ?
N2 B3 H3B 109.2 . . ?
N4 B3 H3B 109.2 . . ?
N6 B3 H3B 109.2 . . ?
N8 B4 N12 108.9(3) . . ?
N8 B4 N10 108.8(3) . . ?
N12 B4 N10 110.9(3) . . ?
N8 B4 H4 109.4 . . ?
N12 B4 H4 109.4 . . ?
N10 B4 H4 109.4 . . ?
N14 B5 N18 109.2(3) . . ?
N14 B5 N16 110.2(3) . . ?
N18 B5 N16 108.3(3) . . ?
N14 B5 H5B 109.7 . . ?
N18 B5 H5B 109.7 . . ?
N16 B5 H5B 109.7 . . ?
N24 B6 N22 109.2(3) . . ?
N24 B6 N20 110.9(3) . . ?
N22 B6 N20 109.0(3) . . ?
N24 B6 H6B 109.2 . . ?
N22 B6 H6B 109.2 . . ?
N20 B6 H6B 109.2 . . ?
C12 N1 N2 105.8(3) . . ?
C12 N1 Dy1 131.5(3) . . ?
N2 N1 Dy1 122.6(2) . . ?
C14 N2 N1 109.6(4) . . ?
C14 N2 B3 128.4(4) . . ?
N1 N2 B3 122.0(3) . . ?
C18 N3 N4 105.9(3) . . ?
C18 N3 Dy1 131.1(3) . . ?
N4 N3 Dy1 122.7(2) . . ?
C16 N4 N3 109.4(3) . . ?
C16 N4 B3 128.4(4) . . ?
N3 N4 B3 122.2(3) . . ?
C21 N5 N6 106.4(3) . . ?
C21 N5 Dy1 130.1(3) . . ?
N6 N5 Dy1 123.5(2) . . ?
C19 N6 N5 108.8(4) . . ?
C19 N6 B3 129.3(4) . . ?
N5 N6 B3 121.5(3) . . ?
C22 N7 N8 105.3(3) . . ?
C22 N7 Dy1 131.4(3) . . ?
N8 N7 Dy1 123.3(2) . . ?
C24 N8 N7 109.8(3) . . ?
C24 N8 B4 128.7(3) . . ?
N7 N8 B4 121.4(3) . . ?
C30 N9 N10 105.6(3) . . ?
C30 N9 Dy1 130.0(3) . . ?
N10 N9 Dy1 124.2(2) . . ?
C28 N10 N9 109.7(3) . . ?
C28 N10 B4 128.9(3) . . ?
N9 N10 B4 121.4(3) . . ?
C27 N11 N12 106.1(3) . . ?
C27 N11 Dy1 128.6(3) . . ?
N12 N11 Dy1 124.8(2) . . ?
C25 N12 N11 109.4(3) . . ?
C25 N12 B4 127.5(3) . . ?
N11 N12 B4 122.1(3) . . ?
C37 N13 N14 106.1(3) . . ?
C37 N13 Dy2 131.3(3) . . ?
N14 N13 Dy2 122.6(2) . . ?
C39 N14 N13 109.4(3) . . ?
C39 N14 B5 127.6(3) . . ?
N13 N14 B5 122.8(3) . . ?
C40 N15 N16 106.1(3) . . ?
C40 N15 Dy2 128.4(3) . . ?
N16 N15 Dy2 125.4(2) . . ?
C42 N16 N15 109.4(3) . . ?
C42 N16 B5 129.4(4) . . ?
N15 N16 B5 121.1(3) . . ?
C45 N17 N18 106.0(3) . . ?
C45 N17 Dy2 130.1(3) . . ?
N18 N17 Dy2 123.6(2) . . ?
C43 N18 N17 109.9(3) . . ?
C43 N18 B5 128.3(3) . . ?
N17 N18 B5 121.6(3) . . ?
C55 N19 N20 105.5(3) . . ?
C55 N19 Dy2 131.0(3) . . ?
N20 N19 Dy2 122.6(2) . . ?
C53 N20 N19 109.8(3) . . ?
C53 N20 B6 127.7(4) . . ?
N19 N20 B6 122.5(3) . . ?
C52 N21 N22 106.1(3) . . ?
C52 N21 Dy2 130.8(3) . . ?
N22 N21 Dy2 122.8(2) . . ?
C50 N22 N21 109.9(3) . . ?
C50 N22 B6 128.9(4) . . ?
N21 N22 B6 121.1(3) . . ?
C47 N23 N24 105.5(3) . . ?
C47 N23 Dy2 129.0(3) . . ?
N24 N23 Dy2 125.2(2) . . ?
C49 N24 N23 109.4(3) . . ?
C49 N24 B6 128.9(3) . . ?
N23 N24 B6 121.2(3) . . ?
C62 N25 N26 105.4(4) . . ?
C62 N25 Dy3 131.3(3) . . ?
N26 N25 Dy3 123.2(3) . . ?
C64 N26 N25 110.5(4) . . ?
C64 N26 B1 128.1(4) . . ?
N25 N26 B1 121.3(4) . . ?
C70 N27 N28 105.8(3) . . ?
C70 N27 Dy3 130.9(3) . . ?
N28 N27 Dy3 122.9(3) . . ?
C68 N28 N27 109.7(3) . . ?
C68 N28 B1 128.2(4) . . ?
N27 N28 B1 122.1(3) . . ?
C67 N29 N30 105.5(3) . . ?
C67 N29 Dy3 129.4(3) . . ?
N30 N29 Dy3 125.2(2) . . ?
C65 N30 N29 109.5(3) . . ?
C65 N30 B1 129.1(3) . . ?
N29 N30 B1 121.2(3) . . ?
C77 N31 N32 105.0(4) . . ?
C77 N31 Dy3 132.5(3) . . ?
N32 N31 Dy3 122.4(2) . . ?
C75 N32 N31 110.4(4) . . ?
C75 N32 B2 127.7(4) . . ?
N31 N32 B2 122.0(3) . . ?
C72 N33 N34 105.8(3) . . ?
C72 N33 Dy3 130.3(3) . . ?
N34 N33 Dy3 121.8(2) . . ?
C74 N34 N33 109.6(3) . . ?
C74 N34 B2 128.1(4) . . ?
N33 N34 B2 122.3(3) . . ?
C80 N35 N37 106.5(4) . . ?
C80 N35 Dy3 128.8(3) . . ?
N37 N35 Dy3 124.7(3) . . ?
C79 N37 N35 109.5(4) . . ?
C79 N37 B2 128.6(4) . . ?
N35 N37 B2 121.6(3) . . ?
C10 O1 Dy1 137.2(3) . . ?
C8 O2 Dy1 137.0(3) . . ?
C35 O3 Dy2 136.7(3) . . ?
C33 O4 Dy2 136.6(3) . . ?
C59 O5 Dy3 136.9(3) . . ?
C58 O6 Dy3 136.7(3) . . ?
O1 Dy1 O2 73.82(10) . . ?
O1 Dy1 N11 74.78(10) . . ?
O2 Dy1 N11 136.15(10) . . ?
O1 Dy1 N5 137.53(10) . . ?
O2 Dy1 N5 74.39(11) . . ?
N11 Dy1 N5 146.21(11) . . ?
O1 Dy1 N3 118.80(10) . . ?
O2 Dy1 N3 146.27(10) . . ?
N11 Dy1 N3 76.68(11) . . ?
N5 Dy1 N3 77.18(11) . . ?
O1 Dy1 N9 144.94(10) . . ?
O2 Dy1 N9 117.70(10) . . ?
N11 Dy1 N9 75.71(11) . . ?
N5 Dy1 N9 75.92(11) . . ?
N3 Dy1 N9 71.41(10) . . ?
O1 Dy1 N1 75.36(10) . . ?
O2 Dy1 N1 82.84(10) . . ?
N11 Dy1 N1 117.41(10) . . ?
N5 Dy1 N1 73.40(11) . . ?
N3 Dy1 N1 71.88(10) . . ?
N9 Dy1 N1 136.22(11) . . ?
O1 Dy1 N7 80.48(10) . . ?
O2 Dy1 N7 73.59(10) . . ?
N11 Dy1 N7 71.67(10) . . ?
N5 Dy1 N7 116.07(11) . . ?
N3 Dy1 N7 136.62(10) . . ?
N9 Dy1 N7 72.57(10) . . ?
N1 Dy1 N7 150.08(10) . . ?
O4 Dy2 O3 74.05(11) . . ?
O4 Dy2 N15 73.10(11) . . ?
O3 Dy2 N15 135.62(11) . . ?
O4 Dy2 N23 139.26(10) . . ?
O3 Dy2 N23 76.15(10) . . ?
N15 Dy2 N23 145.64(11) . . ?
O4 Dy2 N19 113.84(11) . . ?
O3 Dy2 N19 143.30(10) . . ?
N15 Dy2 N19 78.28(11) . . ?
N23 Dy2 N19 76.65(11) . . ?
O4 Dy2 N17 144.52(10) . . ?
O3 Dy2 N17 122.95(10) . . ?
N15 Dy2 N17 74.47(11) . . ?
N23 Dy2 N17 75.84(10) . . ?
N19 Dy2 N17 72.60(10) . . ?
O4 Dy2 N13 85.70(10) . . ?
O3 Dy2 N13 74.01(10) . . ?
N15 Dy2 N13 74.55(10) . . ?
N23 Dy2 N13 111.91(10) . . ?
N19 Dy2 N13 139.91(10) . . ?
N17 Dy2 N13 72.08(10) . . ?
O4 Dy2 N21 73.53(10) . . ?
O3 Dy2 N21 77.67(10) . . ?
N15 Dy2 N21 119.45(11) . . ?
N23 Dy2 N21 73.46(11) . . ?
N19 Dy2 N21 71.27(11) . . ?
N17 Dy2 N21 136.79(10) . . ?
N13 Dy2 N21 148.55(10) . . ?
O6 Dy3 O5 74.00(11) . . ?
O6 Dy3 N29 136.82(11) . . ?
O5 Dy3 N29 75.29(10) . . ?
O6 Dy3 N35 73.69(11) . . ?
O5 Dy3 N35 137.10(10) . . ?
N29 Dy3 N35 146.17(11) . . ?
O6 Dy3 N33 145.10(11) . . ?
O5 Dy3 N33 117.37(12) . . ?
N29 Dy3 N33 76.89(11) . . ?
N35 Dy3 N33 77.73(12) . . ?
O6 Dy3 N27 118.00(12) . . ?
O5 Dy3 N27 146.71(10) . . ?
N29 Dy3 N27 76.32(11) . . ?
N35 Dy3 N27 74.78(11) . . ?
N33 Dy3 N27 71.93(12) . . ?
O6 Dy3 N31 82.18(12) . . ?
O5 Dy3 N31 74.85(11) . . ?
N29 Dy3 N31 117.72(12) . . ?
N35 Dy3 N31 73.47(12) . . ?
N33 Dy3 N31 70.70(11) . . ?
N27 Dy3 N31 134.93(11) . . ?
O6 Dy3 N25 73.88(12) . . ?
O5 Dy3 N25 83.18(12) . . ?
N29 Dy3 N25 72.97(12) . . ?
N35 Dy3 N25 113.58(13) . . ?
N33 Dy3 N25 137.34(11) . . ?
N27 Dy3 N25 72.12(12) . . ?
N31 Dy3 N25 151.17(11) . . ?

loop_
_geom_bond_atom_site_label_1
_geom_bond_atom_site_label_2
_geom_bond_distance
_geom_bond_site_symmetry_2
_geom_bond_publ_flag
C1 C2 1.391(6) . ?
C1 C6 1.393(6) . ?
C1 H1 0.9500 . ?
C2 C3 1.386(6) . ?
C2 C57 1.497(5) . ?
C3 C4 1.395(6) . ?
C3 H3 0.9500 . ?
C4 C5 1.399(6) . ?
C4 C32 1.497(6) . ?
C5 C6 1.391(6) . ?
C5 H5 0.9500 . ?
C6 C7 1.501(5) . ?
C7 C10 1.404(6) . ?
C7 C8 1.412(7) . ?
C8 O2 1.270(5) . ?
C8 C9 1.504(7) . ?
C9 H9A 0.9800 . ?
C9 H9B 0.9800 . ?
C9 H9C 0.9800 . ?
C10 O1 1.269(5) . ?
C10 C11 1.510(7) . ?
C11 H11A 0.9800 . ?
C11 H11B 0.9800 . ?
C11 H11C 0.9800 . ?
C12 N1 1.346(5) . ?
C12 C13 1.394(7) . ?
C12 H12 0.9500 . ?
C13 C14 1.363(7) . ?
C13 H13 0.9500 . ?
C14 N2 1.359(5) . ?
C14 H14 0.9500 . ?
C16 N4 1.349(5) . ?
C16 C17 1.378(7) . ?
C16 H16 0.9500 . ?
C17 C18 1.398(6) . ?
C17 H17 0.9500 . ?
C18 N3 1.328(5) . ?
C18 H18 0.9500 . ?
C19 N6 1.346(6) . ?
C19 C20 1.365(8) . ?
C19 H19 0.9500 . ?
C20 C21 1.379(7) . ?
C20 H20 0.9500 . ?
C21 N5 1.323(6) . ?
C21 H21 0.9500 . ?
C22 N7 1.340(5) . ?
C22 C23 1.391(6) . ?
C22 H22 0.9500 . ?
C23 C24 1.358(6) . ?
C23 H23 0.9500 . ?
C24 N8 1.342(5) . ?
C24 H24 0.9500 . ?
C25 N12 1.340(5) . ?
C25 C26 1.368(6) . ?
C25 H25 0.9500 . ?
C26 C27 1.397(6) . ?
C26 H26 0.9500 . ?
C27 N11 1.330(5) . ?
C27 H27 0.9500 . ?
C28 N10 1.346(5) . ?
C28 C29 1.371(7) . ?
C28 H28 0.9500 . ?
C29 C30 1.383(6) . ?
C29 H29 0.9500 . ?
C30 N9 1.337(5) . ?
C30 H30 0.9500 . ?
C32 C33 1.397(7) . ?
C32 C35 1.406(7) . ?
C33 O4 1.279(5) . ?
C33 C34 1.509(7) . ?
C34 H34A 0.9800 . ?
C34 H34B 0.9800 . ?
C34 H34C 0.9800 . ?
C35 O3 1.270(5) . ?
C35 C36 1.509(6) . ?
C36 H36A 0.9800 . ?
C36 H36B 0.9800 . ?
C36 H36C 0.9800 . ?
C37 N13 1.334(5) . ?
C37 C38 1.395(6) . ?
C37 H37 0.9500 . ?
C38 C39 1.363(6) . ?
C38 H38 0.9500 . ?
C39 N14 1.347(5) . ?
C39 H39 0.9500 . ?
C40 N15 1.331(6) . ?
C40 C41 1.392(7) . ?
C40 H40 0.9500 . ?
C41 C42 1.373(7) . ?
C41 H41 0.9500 . ?
C42 N16 1.340(5) . ?
C42 H42 0.9500 . ?
C43 N18 1.354(5) . ?
C43 C44 1.375(7) . ?
C43 H43 0.9500 . ?
C44 C45 1.404(6) . ?
C44 H44 0.9500 . ?
C45 N17 1.332(5) . ?
C45 H45 0.9500 . ?
C47 N23 1.329(5) . ?
C47 C48 1.374(6) . ?
C47 H47 0.9500 . ?
C48 C49 1.375(6) . ?
C48 H48 0.9500 . ?
C49 N24 1.334(5) . ?
C49 H49 0.9500 . ?
C50 N22 1.344(5) . ?
C50 C51 1.367(7) . ?
C50 H50 0.9500 . ?
C51 C52 1.402(6) . ?
C51 H51 0.9500 . ?
C52 N21 1.332(5) . ?
C52 H52 0.9500 . ?
C53 N20 1.347(5) . ?
C53 C54 1.367(7) . ?
C53 H53 0.9500 . ?
C54 C55 1.396(6) . ?
C54 H54 0.9500 . ?
C55 N19 1.332(5) . ?
C55 H55 0.9500 . ?
C57 C59 1.406(7) . ?
C57 C58 1.409(7) . ?
C58 O6 1.269(5) . ?
C58 C60 1.515(7) . ?
C59 O5 1.267(5) . ?
C59 C61 1.510(7) . ?
C60 H60A 0.9800 . ?
C60 H60B 0.9800 . ?
C60 H60C 0.9800 . ?
C61 H61A 0.9800 . ?
C61 H61B 0.9800 . ?
C61 H61C 0.9800 . ?
C62 N25 1.331(6) . ?
C62 C63 1.389(9) . ?
C62 H62 0.9500 . ?
C63 C64 1.365(8) . ?
C63 H63 0.9500 . ?
C64 N26 1.340(7) . ?
C64 H64 0.9500 . ?
C65 N30 1.336(5) . ?
C65 C66 1.365(7) . ?
C65 H65 0.9500 . ?
C66 C67 1.392(6) . ?
C66 H66 0.9500 . ?
C67 N29 1.333(6) . ?
C67 H67 0.9500 . ?
C68 N28 1.341(6) . ?
C68 C69 1.365(7) . ?
C68 H68 0.9500 . ?
C69 C70 1.393(6) . ?
C69 H69 0.9500 . ?
C70 N27 1.330(6) . ?
C70 H70 0.9500 . ?
C72 N33 1.341(5) . ?
C72 C73 1.384(6) . ?
C72 H72 0.9500 . ?
C73 C74 1.361(7) . ?
C73 H73 0.9500 . ?
C74 N34 1.352(6) . ?
C74 H74 0.9500 . ?
C75 N32 1.339(6) . ?
C75 C76 1.367(7) . ?
C75 H75 0.9500 . ?
C76 C77 1.387(7) . ?
C76 H76 0.9500 . ?
C77 N31 1.335(6) . ?
C77 H77 0.9500 . ?
C78 C79 1.362(8) . ?
C78 C80 1.385(7) . ?
C78 H78 0.9500 . ?
C79 N37 1.350(6) . ?
C79 H79 0.9500 . ?
C80 N35 1.323(6) . ?
C80 H80 0.9500 . ?
C82 C87 1.374(7) . ?
C82 C83 1.384(8) . ?
C82 H82 0.9500 . ?
C83 C84 1.364(7) . ?
C83 H83 0.9500 . ?
C84 C85 1.396(6) . ?
C84 H84 0.9500 . ?
C85 C86 1.392(6) . ?
C85 C88 1.508(6) . ?
C86 C87 1.373(6) . ?
C86 H86 0.9500 . ?
C87 H87 0.9500 . ?
C88 H88A 0.9800 . ?
C88 H88B 0.9800 . ?
C88 H88C 0.9800 . ?
C89 C94 1.341(15) . ?
C89 C90 1.455(14) . ?
C89 H89 0.9500 . ?
C90 C91 1.354(14) . ?
C90 H90 0.9500 . ?
C91 C92 1.429(15) . ?
C91 H91 0.9500 . ?
C92 C93 1.408(15) . ?
C92 C95 1.521(15) . ?
C93 C94 1.390(15) . ?
C93 H93 0.9500 . ?
C94 H94 0.9500 . ?
C95 H95A 0.9800 . ?
C95 H95B 0.9800 . ?
C95 H95C 0.9800 . ?
C130 C135 1.358(17) . ?
C130 C131 1.405(17) . ?
C130 H130 0.9500 . ?
C131 C132 1.351(17) . ?
C131 H131 0.9500 . ?
C132 C133 1.431(17) . ?
C132 H132 0.9500 . ?
C133 C134 1.375(17) . ?
C133 C136 1.504(16) . ?
C134 C135 1.363(17) . ?
C134 H134 0.9500 . ?
C135 H135 0.9500 . ?
C136 H13E 0.9800 . ?
C136 H13F 0.9800 . ?
C136 H13G 0.9800 . ?
C96 C101 1.379(16) . ?
C96 C97 1.416(16) . ?
C96 H96 0.9500 . ?
C97 C98 1.354(16) . ?
C97 H97 0.9500 . ?
C98 C99 1.423(16) . ?
C98 H98 0.9500 . ?
C99 C100 1.381(16) . ?
C99 C102 1.511(15) . ?
C100 C101 1.373(16) . ?
C100 H100 0.9500 . ?
C101 H101 0.9500 . ?
C102 H10D 0.9800 . ?
C102 H10E 0.9800 . ?
C102 H10F 0.9800 . ?
C103 C108 1.362(16) . ?
C103 C104 1.397(15) . ?
C103 H103 0.9500 . ?
C104 C105 1.354(16) . ?
C104 H104 0.9500 . ?
C105 C106 1.427(15) . ?
C105 H105 0.9500 . ?
C106 C107 1.378(15) . ?
C106 C109 1.515(15) . ?
C107 C108 1.365(16) . ?
C107 H107 0.9500 . ?
C108 H108 0.9500 . ?
C109 H10A 0.9800 . ?
C109 H10B 0.9800 . ?
C109 H10C 0.9800 . ?
C110 C115 1.350(16) . ?
C110 C111 1.389(16) . ?
C110 H110 0.9500 . ?
C111 C112 1.339(16) . ?
C111 H111 0.9500 . ?
C112 C113 1.426(16) . ?
C112 H112 0.9500 . ?
C113 C114 1.371(15) . ?
C113 C116 1.476(16) . ?
C114 C115 1.332(16) . ?
C114 H114 0.9500 . ?
C115 H115 0.9500 . ?
C116 H11D 0.9800 . ?
C116 H11E 0.9800 . ?
C116 H11F 0.9800 . ?
C117 C122 1.363(16) . ?
C117 C118 1.418(17) . ?
C117 H117 0.9500 . ?
C118 C119 1.329(17) . ?
C118 H118 0.9500 . ?
C119 C120 1.443(16) . ?
C119 H119 0.9500 . ?
C120 C121 1.385(16) . ?
C120 C123 1.510(17) . ?
C121 C122 1.367(16) . ?
C121 H121 0.9500 . ?
C122 H122 0.9500 . ?
C123 H12A 0.9800 . ?
C123 H12B 0.9800 . ?
C123 H12C 0.9800 . ?
C142 C141 1.461(19) . ?
C142 C143 1.512(17) . ?
C142 H14A 0.9900 . ?
C142 H14B 0.9900 . ?
C140 C141 1.457(18) . ?
C140 C139 1.470(17) . ?
C140 H14C 0.9900 . ?
C140 H14D 0.9900 . ?
C139 C138 1.468(18) . ?
C139 H13A 0.9900 . ?
C139 H13B 0.9900 . ?
C141 H14E 0.9900 . ?
C141 H14F 0.9900 . ?
C138 C137 1.509(19) . ?
C138 H13C 0.9900 . ?
C138 H13D 0.9900 . ?
C137 H13H 0.9800 . ?
C137 H13I 0.9800 . ?
C137 H13K 0.9800 . ?
C143 H14G 0.9800 . ?
C143 H14H 0.9800 . ?
C143 H14I 0.9800 . ?
B1 N26 1.532(6) . ?
B1 N28 1.540(6) . ?
B1 N30 1.542(6) . ?
B1 H1B 1.0000 . ?
B2 N37 1.536(7) . ?
B2 N34 1.536(6) . ?
B2 N32 1.540(6) . ?
B2 H2 1.0000 . ?
B3 N2 1.523(6) . ?
B3 N4 1.526(6) . ?
B3 N6 1.548(6) . ?
B3 H3B 1.0000 . ?
B4 N8 1.529(6) . ?
B4 N12 1.536(6) . ?
B4 N10 1.541(6) . ?
B4 H4 1.0000 . ?
B5 N14 1.536(6) . ?
B5 N18 1.541(6) . ?
B5 N16 1.547(6) . ?
B5 H5B 1.0000 . ?
B6 N24 1.535(6) . ?
B6 N22 1.537(6) . ?
B6 N20 1.537(6) . ?
B6 H6B 1.0000 . ?
N1 N2 1.364(5) . ?
N1 Dy1 2.534(3) . ?
N3 N4 1.368(5) . ?
N3 Dy1 2.513(3) . ?
N5 N6 1.369(5) . ?
N5 Dy1 2.490(3) . ?
N7 N8 1.367(4) . ?
N7 Dy1 2.566(3) . ?
N9 N10 1.374(4) . ?
N9 Dy1 2.516(3) . ?
N11 N12 1.368(4) . ?
N11 Dy1 2.482(3) . ?
N13 N14 1.358(4) . ?
N13 Dy2 2.540(3) . ?
N15 N16 1.373(5) . ?
N15 Dy2 2.457(3) . ?
N17 N18 1.361(4) . ?
N17 Dy2 2.540(3) . ?
N19 N20 1.369(5) . ?
N19 Dy2 2.509(3) . ?
N21 N22 1.361(5) . ?
N21 Dy2 2.573(3) . ?
N23 N24 1.366(4) . ?
N23 Dy2 2.462(3) . ?
N25 N26 1.368(5) . ?
N25 Dy3 2.550(4) . ?
N27 N28 1.363(5) . ?
N27 Dy3 2.534(4) . ?
N29 N30 1.378(4) . ?
N29 Dy3 2.447(3) . ?
N31 N32 1.361(5) . ?
N31 Dy3 2.549(4) . ?
N33 N34 1.364(5) . ?
N33 Dy3 2.524(4) . ?
N35 N37 1.361(5) . ?
N35 Dy3 2.468(4) . ?
O1 Dy1 2.266(3) . ?
O2 Dy1 2.269(3) . ?
O3 Dy2 2.263(3) . ?
O4 Dy2 2.258(3) . ?
O5 Dy3 2.268(3) . ?
O6 Dy3 2.264(3) . ?

loop_
_geom_torsion_atom_site_label_1
_geom_torsion_atom_site_label_2
_geom_torsion_atom_site_label_3
_geom_torsion_atom_site_label_4
_geom_torsion
_geom_torsion_site_symmetry_1
_geom_torsion_site_symmetry_2
_geom_torsion_site_symmetry_3
_geom_torsion_site_symmetry_4
_geom_torsion_publ_flag
C6 C1 C2 C3 0.2(8) . . . . ?
C6 C1 C2 C57 -177.4(5) . . . . ?
C1 C2 C3 C4 0.3(8) . . . . ?
C57 C2 C3 C4 177.8(5) . . . . ?
C2 C3 C4 C5 -0.4(8) . . . . ?
C2 C3 C4 C32 -179.5(5) . . . . ?
C3 C4 C5 C6 0.2(8) . . . . ?
C32 C4 C5 C6 179.2(5) . . . . ?
C4 C5 C6 C1 0.3(8) . . . . ?
C4 C5 C6 C7 -178.9(5) . . . . ?
C2 C1 C6 C5 -0.4(8) . . . . ?
C2 C1 C6 C7 178.8(5) . . . . ?
C5 C6 C7 C10 83.6(6) . . . . ?
C1 C6 C7 C10 -95.6(6) . . . . ?
C5 C6 C7 C8 -97.1(6) . . . . ?
C1 C6 C7 C8 83.7(6) . . . . ?
C10 C7 C8 O2 1.5(7) . . . . ?
C6 C7 C8 O2 -177.7(4) . . . . ?
C10 C7 C8 C9 -176.4(4) . . . . ?
C6 C7 C8 C9 4.4(6) . . . . ?
C8 C7 C10 O1 -2.6(7) . . . . ?
C6 C7 C10 O1 176.7(4) . . . . ?
C8 C7 C10 C11 179.1(4) . . . . ?
C6 C7 C10 C11 -1.6(6) . . . . ?
N1 C12 C13 C14 0.7(5) . . . . ?
C12 C13 C14 N2 -0.4(5) . . . . ?
N4 C16 C17 C18 -0.2(5) . . . . ?
C16 C17 C18 N3 0.6(5) . . . . ?
N6 C19 C20 C21 0.0(6) . . . . ?
C19 C20 C21 N5 0.0(6) . . . . ?
N7 C22 C23 C24 -1.1(5) . . . . ?
C22 C23 C24 N8 0.6(5) . . . . ?
N12 C25 C26 C27 -0.1(5) . . . . ?
C25 C26 C27 N11 -0.1(5) . . . . ?
N10 C28 C29 C30 0.2(5) . . . . ?
C28 C29 C30 N9 0.5(5) . . . . ?
C3 C4 C32 C33 -83.0(6) . . . . ?
C5 C4 C32 C33 98.0(6) . . . . ?
C3 C4 C32 C35 95.1(6) . . . . ?
C5 C4 C32 C35 -84.0(6) . . . . ?
C35 C32 C33 O4 2.8(6) . . . . ?
C4 C32 C33 O4 -179.2(4) . . . . ?
C35 C32 C33 C34 -175.1(4) . . . . ?
C4 C32 C33 C34 2.9(6) . . . . ?
C33 C32 C35 O3 -5.5(6) . . . . ?
C4 C32 C35 O3 176.6(4) . . . . ?
C33 C32 C35 C36 175.9(4) . . . . ?
C4 C32 C35 C36 -2.0(6) . . . . ?
N13 C37 C38 C39 0.2(5) . . . . ?
C37 C38 C39 N14 -0.2(5) . . . . ?
N15 C40 C41 C42 1.1(5) . . . . ?
C40 C41 C42 N16 -0.7(5) . . . . ?
N18 C43 C44 C45 -0.4(5) . . . . ?
C43 C44 C45 N17 0.4(5) . . . . ?
N23 C47 C48 C49 -0.3(5) . . . . ?
C47 C48 C49 N24 -0.1(4) . . . . ?
N22 C50 C51 C52 0.3(6) . . . . ?
C50 C51 C52 N21 0.2(6) . . . . ?
N20 C53 C54 C55 -0.3(5) . . . . ?
C53 C54 C55 N19 0.7(5) . . . . ?
C3 C2 C57 C59 87.1(6) . . . . ?
C1 C2 C57 C59 -95.4(6) . . . . ?
C3 C2 C57 C58 -93.4(6) . . . . ?
C1 C2 C57 C58 84.2(6) . . . . ?
C59 C57 C58 O6 1.3(7) . . . . ?
C2 C57 C58 O6 -178.2(4) . . . . ?
C59 C57 C58 C60 -176.3(4) . . . . ?
C2 C57 C58 C60 4.1(6) . . . . ?
C58 C57 C59 O5 -2.3(7) . . . . ?
C2 C57 C59 O5 177.2(4) . . . . ?
C58 C57 C59 C61 179.3(5) . . . . ?
C2 C57 C59 C61 -1.2(7) . . . . ?
N25 C62 C63 C64 0.3(8) . . . . ?
C62 C63 C64 N26 -0.1(8) . . . . ?
N30 C65 C66 C67 -1.0(5) . . . . ?
C65 C66 C67 N29 1.3(5) . . . . ?
N28 C68 C69 C70 -0.2(7) . . . . ?
C68 C69 C70 N27 0.2(7) . . . . ?
N33 C72 C73 C74 -0.7(6) . . . . ?
C72 C73 C74 N34 0.5(6) . . . . ?
N32 C75 C76 C77 0.0(6) . . . . ?
C75 C76 C77 N31 0.0(6) . . . . ?
C80 C78 C79 N37 0.0(5) . . . . ?
C79 C78 C80 N35 -0.2(5) . . . . ?
C87 C82 C83 C84 0.1(8) . . . . ?
C82 C83 C84 C85 -0.4(7) . . . . ?
C83 C84 C85 C86 0.7(6) . . . . ?
C83 C84 C85 C88 -179.7(4) . . . . ?
C84 C85 C86 C87 -0.7(6) . . . . ?
C88 C85 C86 C87 179.7(4) . . . . ?
C85 C86 C87 C82 0.3(7) . . . . ?
C83 C82 C87 C86 0.0(8) . . . . ?
C94 C89 C90 C91 -14.7(16) . . . . ?
C89 C90 C91 C92 15.3(16) . . . . ?
C90 C91 C92 C93 -23(2) . . . . ?
C90 C91 C92 C95 -170.3(16) . . . . ?
C91 C92 C93 C94 29(3) . . . . ?
C95 C92 C93 C94 179.0(19) . . . . ?
C90 C89 C94 C93 25(3) . . . . ?
C92 C93 C94 C89 -34(3) . . . . ?
C135 C130 C131 C132 0.1(17) . . . . ?
C130 C131 C132 C133 -7.4(16) . . . . ?
C131 C132 C133 C134 17(3) . . . . ?
C131 C132 C133 C136 172.6(18) . . . . ?
C132 C133 C134 C135 -20(4) . . . . ?
C136 C133 C134 C135 -176(3) . . . . ?
C131 C130 C135 C134 -4(4) . . . . ?
C133 C134 C135 C130 15(5) . . . . ?
C101 C96 C97 C98 -6.2(18) . . . . ?
C96 C97 C98 C99 7.8(16) . . . . ?
C97 C98 C99 C100 -16(3) . . . . ?
C97 C98 C99 C102 -170.6(14) . . . . ?
C98 C99 C100 C101 22(3) . . . . ?
C102 C99 C100 C101 176(2) . . . . ?
C99 C100 C101 C96 -21(4) . . . . ?
C97 C96 C101 C100 13(3) . . . . ?
C108 C103 C104 C105 2.6(17) . . . . ?
C103 C104 C105 C106 0.0(15) . . . . ?
C104 C105 C106 C107 -2(3) . . . . ?
C104 C105 C106 C109 176.5(16) . . . . ?
C105 C106 C107 C108 1(3) . . . . ?
C109 C106 C107 C108 -177(2) . . . . ?
C104 C103 C108 C107 -4(3) . . . . ?
C106 C107 C108 C103 2(3) . . . . ?
C115 C110 C111 C112 -2(2) . . . . ?
C110 C111 C112 C113 4.1(17) . . . . ?
C111 C112 C113 C114 -14(3) . . . . ?
C111 C112 C113 C116 -170(2) . . . . ?
C112 C113 C114 C115 23(4) . . . . ?
C116 C113 C114 C115 -178(3) . . . . ?
C113 C114 C115 C110 -21(4) . . . . ?
C111 C110 C115 C114 10(3) . . . . ?
C122 C117 C118 C119 8(2) . . . . ?
C117 C118 C119 C120 14.5(17) . . . . ?
C118 C119 C120 C121 -27(3) . . . . ?
C118 C119 C120 C123 -165.5(19) . . . . ?
C119 C120 C121 C122 19(4) . . . . ?
C123 C120 C121 C122 157(3) . . . . ?
C118 C117 C122 C121 -16(4) . . . . ?
C120 C121 C122 C117 2(5) . . . . ?
C141 C140 C139 C138 174.8(14) . . . . ?
C139 C140 C141 C142 178.5(13) . . . . ?
C143 C142 C141 C140 172.7(18) . . . . ?
C140 C139 C138 C137 -172(2) . . . . ?
C13 C12 N1 N2 -0.6(5) . . . . ?
C13 C12 N1 Dy1 176.4(3) . . . . ?
C13 C14 N2 N1 0.0(5) . . . . ?
C13 C14 N2 B3 178.2(4) . . . . ?
C12 N1 N2 C14 0.4(4) . . . . ?
Dy1 N1 N2 C14 -177.0(3) . . . . ?
C12 N1 N2 B3 -178.0(4) . . . . ?
Dy1 N1 N2 B3 4.7(5) . . . . ?
N4 B3 N2 C14 -120.0(5) . . . . ?
N6 B3 N2 C14 118.7(5) . . . . ?
N4 B3 N2 N1 58.0(5) . . . . ?
N6 B3 N2 N1 -63.3(5) . . . . ?
C17 C18 N3 N4 -0.8(5) . . . . ?
C17 C18 N3 Dy1 -174.9(3) . . . . ?
C17 C16 N4 N3 -0.3(5) . . . . ?
C17 C16 N4 B3 -179.7(4) . . . . ?
C18 N3 N4 C16 0.6(4) . . . . ?
Dy1 N3 N4 C16 175.4(3) . . . . ?
C18 N3 N4 B3 -179.9(4) . . . . ?
Dy1 N3 N4 B3 -5.1(5) . . . . ?
N2 B3 N4 C16 121.3(5) . . . . ?
N6 B3 N4 C16 -118.3(5) . . . . ?
N2 B3 N4 N3 -58.1(5) . . . . ?
N6 B3 N4 N3 62.3(5) . . . . ?
C20 C21 N5 N6 0.1(5) . . . . ?
C20 C21 N5 Dy1 178.5(3) . . . . ?
C20 C19 N6 N5 0.0(5) . . . . ?
C20 C19 N6 B3 173.1(4) . . . . ?
C21 N5 N6 C19 -0.1(5) . . . . ?
Dy1 N5 N6 C19 -178.6(3) . . . . ?
C21 N5 N6 B3 -173.8(4) . . . . ?
Dy1 N5 N6 B3 7.7(5) . . . . ?
N2 B3 N6 C19 -115.9(5) . . . . ?
N4 B3 N6 C19 123.7(5) . . . . ?
N2 B3 N6 N5 56.4(5) . . . . ?
N4 B3 N6 N5 -64.0(5) . . . . ?
C23 C22 N7 N8 1.2(4) . . . . ?
C23 C22 N7 Dy1 -177.5(3) . . . . ?
C23 C24 N8 N7 0.1(5) . . . . ?
C23 C24 N8 B4 -177.7(4) . . . . ?
C22 N7 N8 C24 -0.8(4) . . . . ?
Dy1 N7 N8 C24 178.1(3) . . . . ?
C22 N7 N8 B4 177.2(4) . . . . ?
Dy1 N7 N8 B4 -4.0(5) . . . . ?
N12 B4 N8 C24 120.2(4) . . . . ?
N10 B4 N8 C24 -118.9(4) . . . . ?
N12 B4 N8 N7 -57.3(5) . . . . ?
N10 B4 N8 N7 63.6(4) . . . . ?
C29 C30 N9 N10 -1.1(4) . . . . ?
C29 C30 N9 Dy1 -176.5(3) . . . . ?
C29 C28 N10 N9 -0.9(4) . . . . ?
C29 C28 N10 B4 -179.3(4) . . . . ?
C30 N9 N10 C28 1.2(4) . . . . ?
Dy1 N9 N10 C28 177.0(2) . . . . ?
C30 N9 N10 B4 179.7(3) . . . . ?
Dy1 N9 N10 B4 -4.5(5) . . . . ?
N8 B4 N10 C28 119.0(4) . . . . ?
N12 B4 N10 C28 -121.3(4) . . . . ?
N8 B4 N10 N9 -59.1(4) . . . . ?
N12 B4 N10 N9 60.6(5) . . . . ?
C26 C27 N11 N12 0.2(4) . . . . ?
C26 C27 N11 Dy1 -171.8(3) . . . . ?
C26 C25 N12 N11 0.2(5) . . . . ?
C26 C25 N12 B4 168.7(4) . . . . ?
C27 N11 N12 C25 -0.2(4) . . . . ?
Dy1 N11 N12 C25 172.1(3) . . . . ?
C27 N11 N12 B4 -169.5(4) . . . . ?
Dy1 N11 N12 B4 2.8(5) . . . . ?
N8 B4 N12 C25 -107.7(4) . . . . ?
N10 B4 N12 C25 132.6(4) . . . . ?
N8 B4 N12 N11 59.5(5) . . . . ?
N10 B4 N12 N11 -60.1(5) . . . . ?
C38 C37 N13 N14 -0.1(4) . . . . ?
C38 C37 N13 Dy2 178.1(3) . . . . ?
C38 C39 N14 N13 0.2(5) . . . . ?
C38 C39 N14 B5 175.1(4) . . . . ?
C37 N13 N14 C39 -0.1(4) . . . . ?
Dy2 N13 N14 C39 -178.4(3) . . . . ?
C37 N13 N14 B5 -175.3(4) . . . . ?
Dy2 N13 N14 B5 6.3(5) . . . . ?
N18 B5 N14 C39 -117.5(4) . . . . ?
N16 B5 N14 C39 123.6(4) . . . . ?
N18 B5 N14 N13 56.8(5) . . . . ?
N16 B5 N14 N13 -62.0(5) . . . . ?
C41 C40 N15 N16 -1.1(5) . . . . ?
C41 C40 N15 Dy2 175.6(3) . . . . ?
C41 C42 N16 N15 0.0(5) . . . . ?
C41 C42 N16 B5 177.5(4) . . . . ?
C40 N15 N16 C42 0.7(4) . . . . ?
Dy2 N15 N16 C42 -176.2(3) . . . . ?
C40 N15 N16 B5 -177.1(4) . . . . ?
Dy2 N15 N16 B5 6.0(5) . . . . ?
N14 B5 N16 C42 -122.1(4) . . . . ?
N18 B5 N16 C42 118.5(4) . . . . ?
N14 B5 N16 N15 55.2(5) . . . . ?
N18 B5 N16 N15 -64.2(4) . . . . ?
C44 C45 N17 N18 -0.1(5) . . . . ?
C44 C45 N17 Dy2 -174.1(3) . . . . ?
C44 C43 N18 N17 0.4(5) . . . . ?
C44 C43 N18 B5 175.8(4) . . . . ?
C45 N17 N18 C43 -0.1(4) . . . . ?
Dy2 N17 N18 C43 174.4(3) . . . . ?
C45 N17 N18 B5 -175.9(4) . . . . ?
Dy2 N17 N18 B5 -1.4(5) . . . . ?
N14 B5 N18 C43 125.5(4) . . . . ?
N16 B5 N18 C43 -114.4(4) . . . . ?
N14 B5 N18 N17 -59.5(5) . . . . ?
N16 B5 N18 N17 60.6(4) . . . . ?
C54 C55 N19 N20 -0.9(5) . . . . ?
C54 C55 N19 Dy2 -170.1(3) . . . . ?
C54 C53 N20 N19 -0.2(5) . . . . ?
C54 C53 N20 B6 -180.0(4) . . . . ?
C55 N19 N20 C53 0.7(4) . . . . ?
Dy2 N19 N20 C53 171.1(3) . . . . ?
C55 N19 N20 B6 -179.6(4) . . . . ?
Dy2 N19 N20 B6 -9.2(5) . . . . ?
N24 B6 N20 C53 -116.7(4) . . . . ?
N22 B6 N20 C53 123.1(4) . . . . ?
N24 B6 N20 N19 63.6(5) . . . . ?
N22 B6 N20 N19 -56.6(4) . . . . ?
C51 C52 N21 N22 -0.7(5) . . . . ?
C51 C52 N21 Dy2 173.7(3) . . . . ?
C51 C50 N22 N21 -0.8(6) . . . . ?
C51 C50 N22 B6 -176.8(4) . . . . ?
C52 N21 N22 C50 0.9(5) . . . . ?
Dy2 N21 N22 C50 -174.1(3) . . . . ?
C52 N21 N22 B6 177.3(4) . . . . ?
Dy2 N21 N22 B6 2.4(5) . . . . ?
N24 B6 N22 C50 113.8(5) . . . . ?
N20 B6 N22 C50 -124.9(5) . . . . ?
N24 B6 N22 N21 -61.9(5) . . . . ?
N20 B6 N22 N21 59.4(5) . . . . ?
C48 C47 N23 N24 0.7(4) . . . . ?
C48 C47 N23 Dy2 -173.3(3) . . . . ?
C48 C49 N24 N23 0.6(4) . . . . ?
C48 C49 N24 B6 172.8(4) . . . . ?
C47 N23 N24 C49 -0.7(4) . . . . ?
Dy2 N23 N24 C49 173.6(2) . . . . ?
C47 N23 N24 B6 -173.7(3) . . . . ?
Dy2 N23 N24 B6 0.6(4) . . . . ?
N22 B6 N24 C49 -109.9(4) . . . . ?
N20 B6 N24 C49 130.0(4) . . . . ?
N22 B6 N24 N23 61.6(4) . . . . ?
N20 B6 N24 N23 -58.5(4) . . . . ?
C63 C62 N25 N26 -0.4(7) . . . . ?
C63 C62 N25 Dy3 174.2(4) . . . . ?
C63 C64 N26 N25 -0.2(7) . . . . ?
C63 C64 N26 B1 -177.3(5) . . . . ?
C62 N25 N26 C64 0.3(6) . . . . ?
Dy3 N25 N26 C64 -174.8(4) . . . . ?
C62 N25 N26 B1 177.7(4) . . . . ?
Dy3 N25 N26 B1 2.5(5) . . . . ?
N28 B1 N26 C64 -123.7(5) . . . . ?
N30 B1 N26 C64 115.9(5) . . . . ?
N28 B1 N26 N25 59.5(5) . . . . ?
N30 B1 N26 N25 -60.9(5) . . . . ?
C69 C70 N27 N28 -0.1(6) . . . . ?
C69 C70 N27 Dy3 -172.8(4) . . . . ?
C69 C68 N28 N27 0.1(6) . . . . ?
C69 C68 N28 B1 178.2(5) . . . . ?
C70 N27 N28 C68 0.0(5) . . . . ?
Dy3 N27 N28 C68 173.5(3) . . . . ?
C70 N27 N28 B1 -178.2(4) . . . . ?
Dy3 N27 N28 B1 -4.8(5) . . . . ?
N26 B1 N28 C68 123.4(5) . . . . ?
N30 B1 N28 C68 -116.3(5) . . . . ?
N26 B1 N28 N27 -58.7(5) . . . . ?
N30 B1 N28 N27 61.6(5) . . . . ?
C66 C67 N29 N30 -1.1(5) . . . . ?
C66 C67 N29 Dy3 177.3(3) . . . . ?
C66 C65 N30 N29 0.3(5) . . . . ?
C66 C65 N30 B1 174.9(4) . . . . ?
C67 N29 N30 C65 0.5(4) . . . . ?
Dy3 N29 N30 C65 -178.0(3) . . . . ?
C67 N29 N30 B1 -174.6(4) . . . . ?
Dy3 N29 N30 B1 6.9(5) . . . . ?
N26 B1 N30 C65 -117.3(5) . . . . ?
N28 B1 N30 C65 122.5(4) . . . . ?
N26 B1 N30 N29 56.7(5) . . . . ?
N28 B1 N30 N29 -63.5(5) . . . . ?
C76 C77 N31 N32 0.0(5) . . . . ?
C76 C77 N31 Dy3 176.7(3) . . . . ?
C76 C75 N32 N31 0.0(5) . . . . ?
C76 C75 N32 B2 -179.9(4) . . . . ?
C77 N31 N32 C75 0.0(5) . . . . ?
Dy3 N31 N32 C75 -177.1(3) . . . . ?
C77 N31 N32 B2 179.9(4) . . . . ?
Dy3 N31 N32 B2 2.8(5) . . . . ?
N37 B2 N32 C75 118.0(5) . . . . ?
N34 B2 N32 C75 -121.5(5) . . . . ?
N37 B2 N32 N31 -61.9(5) . . . . ?
N34 B2 N32 N31 58.6(5) . . . . ?
C73 C72 N33 N34 0.7(5) . . . . ?
C73 C72 N33 Dy3 -162.7(3) . . . . ?
C73 C74 N34 N33 -0.1(5) . . . . ?
C73 C74 N34 B2 179.6(4) . . . . ?
C72 N33 N34 C74 -0.4(5) . . . . ?
Dy3 N33 N34 C74 164.7(3) . . . . ?
C72 N33 N34 B2 179.9(4) . . . . ?
Dy3 N33 N34 B2 -15.0(5) . . . . ?
N37 B2 N34 C74 -111.9(5) . . . . ?
N32 B2 N34 C74 128.6(5) . . . . ?
N37 B2 N34 N33 67.7(5) . . . . ?
N32 B2 N34 N33 -51.8(6) . . . . ?
C78 C80 N35 N37 0.2(5) . . . . ?
C78 C80 N35 Dy3 -177.0(3) . . . . ?
C78 C79 N37 N35 0.1(5) . . . . ?
C78 C79 N37 B2 173.6(4) . . . . ?
C80 N35 N37 C79 -0.2(4) . . . . ?
Dy3 N35 N37 C79 177.2(3) . . . . ?
C80 N35 N37 B2 -174.2(4) . . . . ?
Dy3 N35 N37 B2 3.2(5) . . . . ?
N34 B2 N37 C79 126.6(4) . . . . ?
N32 B2 N37 C79 -113.5(4) . . . . ?
N34 B2 N37 N35 -60.7(5) . . . . ?
N32 B2 N37 N35 59.3(5) . . . . ?
C7 C10 O1 Dy1 -2.2(7) . . . . ?
C11 C10 O1 Dy1 176.1(3) . . . . ?
C7 C8 O2 Dy1 4.5(6) . . . . ?
C9 C8 O2 Dy1 -177.5(3) . . . . ?
C32 C35 O3 Dy2 -3.1(6) . . . . ?
C36 C35 O3 Dy2 175.6(3) . . . . ?
C32 C33 O4 Dy2 8.7(6) . . . . ?
C34 C33 O4 Dy2 -173.3(3) . . . . ?
C57 C59 O5 Dy3 -2.8(7) . . . . ?
C61 C59 O5 Dy3 175.7(3) . . . . ?
C57 C58 O6 Dy3 4.9(7) . . . . ?
C60 C58 O6 Dy3 -177.3(3) . . . . ?
